data_4350309
loop_
_publ_author_name
'Cabeza, Javier A.'
'del R\'io, Ignacio'
'Garc\'ia-Alvarez, Pablo'
'Miguel, Daniel'

_publ_section_title
;
 High-nuclearity ruthenium carbonyl cluster complexes derived from
 2-amino-6-methylpyridine: synthesis of nonanuclear derivatives containing
 mu4- and mu5-oxo ligands.
;
_journal_issue 15
_journal_name_full 'Inorganic chemistry'
_journal_page_first 6020
_journal_page_last 6027
_journal_paper_doi 10.1021/ic060433o
_journal_volume 45
_journal_year 2006
_chemical_compound_source
;
Synthesis. 
;
_chemical_formula_moiety 'C39 H20 N6 O23 Ru9'
_chemical_formula_sum 'C39 H20 N6 O23 Ru9'
_chemical_formula_weight 1850.24
_space_group_IT_number 2
_space_group_name_Hall '-P 1'
_space_group_name_H-M_alt 'P -1'
_symmetry_cell_setting triclinic
_symmetry_space_group_name_Hall '-P 1'
_symmetry_space_group_name_H-M 'P -1'
_atom_sites_solution_hydrogens geom
_atom_sites_solution_primary direct
_atom_sites_solution_secondary difmap
_audit_creation_method SHELXL-97
_cell_angle_alpha 87.7410(10)
_cell_angle_beta 87.4010(10)
_cell_angle_gamma 75.3150(10)
_cell_formula_units_Z 2
_cell_length_a 12.6444(3)
_cell_length_b 13.3104(2)
_cell_length_c 18.7836(3)
_cell_measurement_temperature 200(2)
_cell_volume 3053.63(10)
_computing_cell_refinement 'HKL Scalepack (Otwinowski & Minor 1997)'
_computing_data_collection 'Collect (Nonius BV, 1997-2000)'
_computing_data_reduction 'HKL Denzo and Scalepack (Otwinowski & Minor 1997)'
_computing_molecular_graphics 'EUCLID (Spek, 1982)'
_computing_publication_material 'SHELXL-97 (Sheldrick, 1997)'
_computing_structure_refinement 'SHELXL-97 (Sheldrick, 1997)'
_computing_structure_solution 'DIRDIF-96 (Beurskens et al., 1996)'
_diffrn_ambient_temperature 200(2)
_diffrn_detector_area_resol_mean 9
_diffrn_measured_fraction_theta_full 0.988
_diffrn_measured_fraction_theta_max 0.988
_diffrn_measurement_device '95mm CCD camera on \k-goniostat'
_diffrn_measurement_device_type KappaCCD
_diffrn_measurement_method CCD
_diffrn_radiation_monochromator 'horizontally mounted graphite crystal'
_diffrn_radiation_source 'fine-focus sealed tube'
_diffrn_radiation_type CuK\a
_diffrn_radiation_wavelength 1.54178
_diffrn_reflns_av_R_equivalents 0.0000
_diffrn_reflns_av_sigmaI/netI 0.0440
_diffrn_reflns_limit_h_max 15
_diffrn_reflns_limit_h_min 0
_diffrn_reflns_limit_k_max 16
_diffrn_reflns_limit_k_min -15
_diffrn_reflns_limit_l_max 22
_diffrn_reflns_limit_l_min -22
_diffrn_reflns_number 18221
_diffrn_reflns_theta_full 68.54
_diffrn_reflns_theta_max 68.54
_diffrn_reflns_theta_min 3.43
_exptl_absorpt_coefficient_mu 18.146
_exptl_absorpt_correction_T_max 0.155
_exptl_absorpt_correction_T_min 0.175
_exptl_absorpt_correction_type refdelf
_exptl_absorpt_process_details
;
Parkin S,Moezzi B & Hope H, (1995) J. Appl. Cryst. 28, 53-56
Cubic fit to sin(theta)/lambda - 24 parameters
;
_exptl_crystal_colour black
_exptl_crystal_density_diffrn 2.012
_exptl_crystal_density_method 'not measured'
_exptl_crystal_description prism
_exptl_crystal_F_000 1752
_exptl_crystal_size_max 0.15
_exptl_crystal_size_mid 0.10
_exptl_crystal_size_min 0.10
_refine_diff_density_max 0.959
_refine_diff_density_min -0.858
_refine_diff_density_rms 0.149
_refine_ls_extinction_method none
_refine_ls_goodness_of_fit_ref 1.040
_refine_ls_hydrogen_treatment mixed
_refine_ls_matrix_type full
_refine_ls_number_parameters 702
_refine_ls_number_reflns 11112
_refine_ls_number_restraints 0
_refine_ls_restrained_S_all 1.040
_refine_ls_R_factor_all 0.0468
_refine_ls_R_factor_gt 0.0394
_refine_ls_shift/su_max 0.001
_refine_ls_shift/su_mean 0.000
_refine_ls_structure_factor_coef Fsqd
_refine_ls_weighting_details 'calc w=1/[\s^2^(Fo^2^)+(0.0621P)^2^+6.4922P] where P=(Fo^2^+2Fc^2^)/3'
_refine_ls_weighting_scheme calc
_refine_ls_wR_factor_gt 0.1086
_refine_ls_wR_factor_ref 0.1128
_reflns_number_gt 9636
_reflns_number_total 11112
_reflns_threshold_expression >2sigma(I)
_cod_data_source_file ic060433osi20060314_110736.cif
_cod_data_source_block 6_(pg106ff7f2)
_cod_database_code 4350309

loop_
_symmetry_equiv_pos_as_xyz
'x, y, z'
'-x, -y, -z'

loop_
_atom_site_label
_atom_site_type_symbol
_atom_site_fract_x
_atom_site_fract_y
_atom_site_fract_z
_atom_site_U_iso_or_equiv
_atom_site_adp_type
_atom_site_occupancy
_atom_site_symmetry_multiplicity
_atom_site_calc_flag
_atom_site_refinement_flags
C1 C 0.9236(5) 0.5870(4) 0.7215(3) 0.0433(14) Uani 1 1 d .
C2 C 0.9826(6) 0.5036(5) 0.7610(4) 0.0553(17) Uani 1 1 d .
H2 H 1.0238 0.5140 0.7985 0.066 Uiso 1 1 calc R
C3 C 0.9795(7) 0.4037(5) 0.7438(4) 0.063(2) Uani 1 1 d .
H3 H 1.0187 0.3465 0.7699 0.076 Uiso 1 1 calc R
C4 C 0.9191(8) 0.3903(6) 0.6892(4) 0.068(2) Uani 1 1 d .
H4 H 0.9151 0.3237 0.6786 0.082 Uiso 1 1 calc R
C5 C 0.8636(7) 0.4740(5) 0.6491(4) 0.0578(18) Uani 1 1 d .
C6 C 0.7953(9) 0.4575(7) 0.5893(5) 0.088(3) Uani 1 1 d .
H6A H 0.8070 0.3844 0.5823 0.132 Uiso 1 1 calc R
H6B H 0.8158 0.4905 0.5464 0.132 Uiso 1 1 calc R
H6C H 0.7194 0.4871 0.6012 0.132 Uiso 1 1 calc R
C11 C 0.7564(5) 0.5673(4) 0.9240(3) 0.0411(14) Uani 1 1 d .
C12 C 0.7655(6) 0.4718(5) 0.8939(5) 0.0603(19) Uani 1 1 d .
H12 H 0.7992 0.4572 0.8492 0.072 Uiso 1 1 calc R
C13 C 0.7234(7) 0.3991(6) 0.9317(5) 0.074(2) Uani 1 1 d .
H13 H 0.7279 0.3351 0.9120 0.089 Uiso 1 1 calc R
C14 C 0.6757(7) 0.4200(6) 0.9972(5) 0.066(2) Uani 1 1 d .
H14 H 0.6489 0.3700 1.0229 0.079 Uiso 1 1 calc R
C15 C 0.6671(6) 0.5162(5) 1.0256(4) 0.0560(18) Uani 1 1 d .
C16 C 0.6168(7) 0.5388(7) 1.0982(5) 0.074(2) Uani 1 1 d .
H16A H 0.6109 0.4751 1.1220 0.111 Uiso 1 1 calc R
H16B H 0.5453 0.5850 1.0945 0.111 Uiso 1 1 calc R
H16C H 0.6617 0.5707 1.1249 0.111 Uiso 1 1 calc R
C21 C 1.1166(5) 0.9214(4) 0.8178(3) 0.0393(13) Uani 1 1 d .
C22 C 1.2027(5) 0.9187(6) 0.8615(4) 0.0537(17) Uani 1 1 d .
H22 H 1.1927 0.9149 0.9107 0.064 Uiso 1 1 calc R
C23 C 1.3017(6) 0.9215(8) 0.8319(5) 0.076(2) Uani 1 1 d .
H23 H 1.3595 0.9223 0.8605 0.091 Uiso 1 1 calc R
C24 C 1.3151(6) 0.9231(7) 0.7603(5) 0.076(2) Uani 1 1 d .
H24 H 1.3837 0.9212 0.7396 0.091 Uiso 1 1 calc R
C25 C 1.2280(5) 0.9276(5) 0.7175(4) 0.0546(17) Uani 1 1 d .
C26 C 1.2456(7) 0.9209(8) 0.6370(4) 0.078(2) Uani 1 1 d .
H26A H 1.2832 0.9718 0.6198 0.117 Uiso 1 1 calc R
H26B H 1.1761 0.9339 0.6151 0.117 Uiso 1 1 calc R
H26C H 1.2886 0.8527 0.6253 0.117 Uiso 1 1 calc R
C101 C 1.0155(6) 0.8494(5) 0.5743(4) 0.0548(17) Uani 1 1 d .
C102 C 1.0696(6) 0.6606(6) 0.6100(4) 0.0559(17) Uani 1 1 d .
C201 C 0.6753(6) 0.7166(6) 0.7327(4) 0.0553(17) Uani 1 1 d .
C202 C 0.6472(6) 0.9110(5) 0.7010(4) 0.0526(16) Uani 1 1 d .
C301 C 0.8826(7) 0.6544(6) 0.5117(4) 0.063(2) Uani 1 1 d .
C302 C 0.6689(8) 0.7008(7) 0.5772(5) 0.073(2) Uani 1 1 d .
C303 C 0.7744(7) 0.8492(6) 0.5548(4) 0.0606(19) Uani 1 1 d .
C401 C 0.8331(5) 1.0686(5) 0.9023(3) 0.0410(13) Uani 1 1 d .
C402 C 0.7183(5) 1.0705(5) 0.7941(4) 0.0474(15) Uani 1 1 d .
C403 C 0.9185(5) 1.0982(5) 0.7687(3) 0.0433(14) Uani 1 1 d .
C501 C 1.0424(6) 1.0985(6) 0.6411(4) 0.0596(18) Uani 1 1 d .
C502 C 0.8520(6) 1.0663(5) 0.6345(4) 0.0518(16) Uani 1 1 d .
C601 C 0.5826(5) 0.9233(5) 0.8707(4) 0.0448(15) Uani 1 1 d .
C602 C 0.5553(5) 0.7375(5) 0.8794(4) 0.0488(15) Uani 1 1 d .
C701 C 0.9294(5) 0.6453(5) 1.0165(4) 0.0480(15) Uani 1 1 d .
C702 C 0.9200(5) 0.8374(5) 0.9968(3) 0.0426(14) Uani 1 1 d .
C801 C 1.0479(5) 0.6661(5) 0.8804(4) 0.0465(15) Uani 1 1 d .
C802 C 1.1271(5) 0.7162(5) 0.7675(4) 0.0476(15) Uani 1 1 d .
C901 C 0.7291(7) 0.7343(7) 1.1132(5) 0.073(2) Uani 1 1 d .
C902 C 0.5304(6) 0.7767(5) 1.0401(4) 0.0556(17) Uani 1 1 d .
C903 C 0.6740(5) 0.8990(6) 1.0143(3) 0.0477(15) Uani 1 1 d .
N1 N 0.9150(4) 0.6897(3) 0.7368(2) 0.0355(10) Uani 1 1 d .
N2 N 0.8672(5) 0.5730(4) 0.6641(3) 0.0468(12) Uani 1 1 d .
N3 N 0.7947(4) 0.6453(4) 0.8883(3) 0.0372(11) Uani 1 1 d .
N4 N 0.7058(4) 0.5911(4) 0.9885(3) 0.0422(12) Uani 1 1 d .
N5 N 1.0187(4) 0.9039(4) 0.8477(3) 0.0350(10) Uani 1 1 d .
N6 N 1.1262(4) 0.9338(4) 0.7467(3) 0.0404(11) Uani 1 1 d .
O10 O 0.8254(3) 0.8350(3) 0.85160(19) 0.0307(8) Uani 1 1 d .
O20 O 0.9026(3) 0.8842(3) 0.73013(19) 0.0322(8) Uani 1 1 d .
O101 O 1.0396(6) 0.8821(5) 0.5191(3) 0.0845(18) Uani 1 1 d .
O102 O 1.1271(5) 0.5896(5) 0.5853(3) 0.0873(19) Uani 1 1 d .
O201 O 0.6209(6) 0.6592(5) 0.7317(3) 0.089(2) Uani 1 1 d .
O202 O 0.5722(5) 0.9692(5) 0.6803(4) 0.0876(19) Uani 1 1 d .
O301 O 0.9262(6) 0.6218(5) 0.4614(3) 0.125(2) Uani 1 1 d .
O302 O 0.5861(6) 0.6976(8) 0.5628(4) 0.095(3) Uani 1 1 d .
O303 O 0.7509(6) 0.9282(5) 0.5269(4) 0.095(2) Uani 1 1 d .
O401 O 0.8196(4) 1.1203(4) 0.9497(3) 0.0609(12) Uani 1 1 d .
O402 O 0.6403(4) 1.1287(4) 0.7776(3) 0.0781(17) Uani 1 1 d .
O403 O 0.9268(5) 1.1823(4) 0.7775(3) 0.0719(16) Uani 1 1 d .
O501 O 1.0794(6) 1.1614(4) 0.6164(4) 0.0866(19) Uani 1 1 d .
O502 O 0.7773(5) 1.1129(5) 0.6068(4) 0.0867(19) Uani 1 1 d .
O601 O 0.5229(4) 1.0032(4) 0.8717(3) 0.0752(14) Uani 1 1 d .
O602 O 0.4817(4) 0.7009(5) 0.8836(3) 0.0750(16) Uani 1 1 d .
O701 O 0.9661(5) 0.5887(4) 1.0613(3) 0.0755(16) Uani 1 1 d .
O702 O 0.9437(4) 0.8963(4) 1.0309(3) 0.0681(14) Uani 1 1 d .
O801 O 1.1139(4) 0.6018(4) 0.9059(3) 0.0712(16) Uani 1 1 d .
O802 O 1.2164(4) 0.6796(4) 0.7511(3) 0.0729(15) Uani 1 1 d .
O901 O 0.7603(8) 0.7297(8) 1.1676(4) 0.0880(13) Uani 1 1 d .
O902 O 0.4402(4) 0.7913(4) 1.0531(4) 0.0810(18) Uani 1 1 d .
O903 O 0.6673(4) 0.9844(4) 1.0143(3) 0.0670(14) Uani 1 1 d .
H30 H 0.816(5) 0.626(4) 0.847(3) 0.046(15) Uiso 1 1 d .
H50 H 1.018(4) 0.895(4) 0.893(3) 0.049(13) Uiso 1 1 d .
Ru1 Ru 0.97942(4) 0.77402(3) 0.65351(2) 0.03852(12) Uani 1 1 d .
Ru2 Ru 0.76778(4) 0.80324(3) 0.72714(2) 0.03661(12) Uani 1 1 d .
Ru3 Ru 0.81048(4) 0.71643(4) 0.59842(3) 0.04697(14) Uani 1 1 d .
Ru4 Ru 0.85704(3) 0.99067(3) 0.82113(2) 0.03242(11) Uani 1 1 d .
Ru5 Ru 0.97717(4) 1.00000(3) 0.68515(3) 0.03986(12) Uani 1 1 d .
Ru6 Ru 0.67598(3) 0.79099(3) 0.87239(2) 0.03398(11) Uani 1 1 d .
Ru7 Ru 0.87575(3) 0.74084(3) 0.94366(2) 0.03453(11) Uani 1 1 d .
Ru8 Ru 0.98686(3) 0.76620(3) 0.80694(2) 0.03116(11) Uani 1 1 d .
Ru9 Ru 0.68308(4) 0.75530(4) 1.01553(3) 0.04074(12) Uani 1 1 d .

loop_
_atom_site_aniso_label
_atom_site_aniso_U_11
_atom_site_aniso_U_22
_atom_site_aniso_U_33
_atom_site_aniso_U_23
_atom_site_aniso_U_13
_atom_site_aniso_U_12
C1 0.057(4) 0.037(3) 0.040(3) -0.009(3) 0.005(3) -0.018(3)
C2 0.068(4) 0.035(3) 0.059(4) -0.004(3) 0.002(4) -0.007(3)
C3 0.086(6) 0.031(3) 0.068(5) -0.001(3) 0.006(4) -0.007(3)
C4 0.108(7) 0.040(4) 0.059(5) -0.014(3) 0.011(5) -0.026(4)
C5 0.086(5) 0.050(4) 0.045(4) -0.012(3) 0.010(4) -0.032(4)
C6 0.131(9) 0.081(6) 0.071(6) -0.027(5) 0.001(6) -0.057(6)
C11 0.040(3) 0.034(3) 0.050(4) 0.003(3) -0.001(3) -0.012(2)
C12 0.067(5) 0.042(4) 0.074(5) -0.004(3) 0.013(4) -0.018(3)
C13 0.079(6) 0.042(4) 0.105(7) -0.006(4) 0.007(5) -0.026(4)
C14 0.075(5) 0.047(4) 0.080(6) 0.012(4) 0.001(4) -0.028(4)
C15 0.050(4) 0.057(4) 0.061(5) 0.021(3) -0.002(3) -0.017(3)
C16 0.079(6) 0.071(5) 0.069(6) 0.018(4) 0.014(4) -0.017(4)
C21 0.034(3) 0.034(3) 0.051(4) -0.007(3) 0.002(3) -0.010(2)
C22 0.039(3) 0.070(4) 0.056(4) -0.013(3) -0.007(3) -0.018(3)
C23 0.043(4) 0.115(7) 0.078(6) -0.022(5) -0.007(4) -0.033(4)
C24 0.034(4) 0.103(6) 0.094(7) -0.016(5) 0.014(4) -0.022(4)
C25 0.041(4) 0.058(4) 0.063(5) -0.006(3) 0.011(3) -0.012(3)
C26 0.058(5) 0.111(7) 0.061(5) -0.003(5) 0.024(4) -0.019(5)
C101 0.065(4) 0.054(4) 0.046(4) -0.004(3) 0.000(3) -0.017(3)
C102 0.062(4) 0.053(4) 0.051(4) -0.008(3) 0.005(3) -0.011(4)
C201 0.062(4) 0.068(5) 0.042(4) -0.011(3) 0.002(3) -0.026(4)
C202 0.043(4) 0.058(4) 0.056(4) -0.009(3) -0.006(3) -0.010(3)
C301 0.093(6) 0.062(4) 0.038(4) -0.005(3) -0.002(4) -0.028(4)
C302 0.074(6) 0.099(6) 0.056(5) -0.004(4) -0.016(4) -0.035(5)
C303 0.074(5) 0.068(5) 0.039(4) 0.002(3) -0.009(3) -0.015(4)
C401 0.035(3) 0.038(3) 0.047(4) -0.007(3) 0.001(3) -0.004(2)
C402 0.046(4) 0.040(3) 0.054(4) -0.001(3) 0.001(3) -0.007(3)
C403 0.048(3) 0.035(3) 0.046(4) 0.002(3) 0.005(3) -0.011(3)
C501 0.058(4) 0.057(4) 0.064(5) 0.007(4) 0.006(4) -0.018(4)
C502 0.061(4) 0.052(4) 0.042(4) 0.005(3) 0.003(3) -0.016(3)
C601 0.027(3) 0.051(4) 0.056(4) -0.004(3) -0.003(3) -0.009(3)
C602 0.048(4) 0.052(4) 0.049(4) 0.005(3) -0.004(3) -0.018(3)
C701 0.052(4) 0.042(3) 0.046(4) 0.007(3) -0.003(3) -0.005(3)
C702 0.034(3) 0.057(4) 0.037(3) 0.005(3) -0.001(2) -0.013(3)
C801 0.042(3) 0.045(3) 0.049(4) 0.008(3) -0.009(3) -0.006(3)
C802 0.041(4) 0.043(3) 0.053(4) -0.004(3) 0.001(3) -0.001(3)
C901 0.074(5) 0.101(6) 0.048(5) 0.005(4) 0.001(4) -0.029(5)
C902 0.059(5) 0.047(4) 0.062(5) -0.005(3) 0.010(3) -0.016(3)
C903 0.044(3) 0.057(4) 0.043(4) -0.018(3) 0.006(3) -0.013(3)
N1 0.047(3) 0.030(2) 0.029(2) -0.0034(19) -0.001(2) -0.008(2)
N2 0.063(3) 0.043(3) 0.039(3) -0.009(2) 0.006(2) -0.023(3)
N3 0.038(3) 0.035(3) 0.036(3) -0.001(2) 0.004(2) -0.006(2)
N4 0.040(3) 0.037(3) 0.049(3) 0.008(2) 0.000(2) -0.010(2)
N5 0.037(3) 0.036(3) 0.032(3) -0.003(2) -0.002(2) -0.008(2)
N6 0.037(3) 0.047(3) 0.040(3) -0.002(2) 0.003(2) -0.016(2)
O10 0.0275(18) 0.0290(18) 0.035(2) 0.0014(15) 0.0004(15) -0.0066(15)
O20 0.0361(19) 0.0285(18) 0.033(2) 0.0022(15) -0.0015(16) -0.0100(15)
O101 0.121(5) 0.086(4) 0.049(3) 0.004(3) 0.015(3) -0.035(4)
O102 0.091(4) 0.071(4) 0.084(4) -0.028(3) 0.021(3) 0.008(3)
O201 0.106(5) 0.119(5) 0.074(4) -0.029(4) 0.014(3) -0.084(4)
O202 0.056(3) 0.093(4) 0.099(5) 0.007(4) -0.028(3) 0.013(3)
O301 0.136(6) 0.100(5) 0.051(4) -0.024(3) 0.025(4) -0.035(4)
O302 0.087(5) 0.205(9) 0.103(6) -0.009(6) -0.029(4) -0.071(6)
O303 0.130(6) 0.075(4) 0.072(4) 0.021(3) -0.025(4) -0.010(4)
O401 0.065(3) 0.056(3) 0.060(3) -0.021(3) 0.003(2) -0.011(2)
O402 0.047(3) 0.070(3) 0.103(5) 0.011(3) -0.013(3) 0.012(3)
O403 0.110(4) 0.041(3) 0.071(4) -0.010(2) 0.022(3) -0.034(3)
O501 0.106(5) 0.073(4) 0.091(5) 0.015(3) 0.025(4) -0.049(4)
O502 0.072(4) 0.089(4) 0.084(4) 0.016(3) -0.025(3) 0.006(3)
O601 0.043(3) 0.049(3) 0.097(4) -0.003(3) -0.002(3) 0.003(2)
O602 0.057(3) 0.097(4) 0.086(4) 0.006(3) -0.008(3) -0.048(3)
O701 0.085(4) 0.073(3) 0.062(3) 0.028(3) -0.013(3) -0.011(3)
O702 0.068(3) 0.073(3) 0.071(4) -0.021(3) -0.013(3) -0.027(3)
O801 0.050(3) 0.070(3) 0.072(4) 0.026(3) 0.000(3) 0.018(3)
O802 0.044(3) 0.077(4) 0.085(4) -0.018(3) 0.008(3) 0.009(3)
O901 0.146(7) 0.196(9) 0.045(4) 0.004(4) -0.031(4) -0.042(6)
O902 0.043(3) 0.076(4) 0.120(5) -0.010(3) 0.024(3) -0.012(3)
O903 0.070(3) 0.053(3) 0.081(4) -0.021(3) 0.007(3) -0.019(3)
Ru1 0.0444(3) 0.0377(2) 0.0333(2) -0.00309(18) 0.00169(19) -0.0105(2)
Ru2 0.0360(2) 0.0390(2) 0.0361(2) -0.00313(18) -0.00299(18) -0.01122(19)
Ru3 0.0577(3) 0.0527(3) 0.0342(3) -0.0051(2) -0.0055(2) -0.0195(2)
Ru4 0.0309(2) 0.0279(2) 0.0371(2) -0.00172(17) -0.00090(17) -0.00498(16)
Ru5 0.0434(3) 0.0375(2) 0.0390(3) 0.00407(19) 0.00076(19) -0.01185(19)
Ru6 0.0289(2) 0.0356(2) 0.0380(2) 0.00041(18) -0.00196(17) -0.00915(17)
Ru7 0.0321(2) 0.0356(2) 0.0348(2) 0.00267(18) -0.00312(17) -0.00686(18)
Ru8 0.0296(2) 0.0288(2) 0.0334(2) -0.00096(17) -0.00218(17) -0.00402(16)
Ru9 0.0382(2) 0.0467(3) 0.0373(3) -0.0014(2) 0.00314(19) -0.0114(2)

loop_
_atom_type_symbol
_atom_type_description
_atom_type_scat_dispersion_real
_atom_type_scat_dispersion_imag
_atom_type_scat_source
C C 0.0180 0.0090 'International Tables Vol C Tables 4.2.6.8 and 6.1.1.4'
H H 0.0000 0.0000 'International Tables Vol C Tables 4.2.6.8 and 6.1.1.4'
N N 0.0310 0.0180 'International Tables Vol C Tables 4.2.6.8 and 6.1.1.4'
O O 0.0490 0.0320 'International Tables Vol C Tables 4.2.6.8 and 6.1.1.4'
Ru Ru 0.0550 3.2960 'International Tables Vol C Tables 4.2.6.8 and 6.1.1.4'

loop_
_geom_angle_atom_site_label_1
_geom_angle_atom_site_label_2
_geom_angle_atom_site_label_3
_geom_angle
N2 C1 C2 121.3(6)
N2 C1 N1 114.9(5)
C2 C1 N1 123.8(6)
C1 C2 C3 119.0(7)
C1 C2 H2 120.5
C3 C2 H2 120.5
C4 C3 C2 119.5(7)
C4 C3 H3 120.2
C2 C3 H3 120.2
C3 C4 C5 120.6(7)
C3 C4 H4 119.7
C5 C4 H4 119.7
N2 C5 C4 120.9(7)
N2 C5 C6 119.3(7)
C4 C5 C6 119.8(7)
C5 C6 H6A 109.5
C5 C6 H6B 109.5
H6A C6 H6B 109.5
C5 C6 H6C 109.5
H6A C6 H6C 109.5
H6B C6 H6C 109.5
N4 C11 C12 121.8(6)
N4 C11 N3 116.3(5)
C12 C11 N3 121.8(6)
C13 C12 C11 118.6(8)
C13 C12 H12 120.7
C11 C12 H12 120.7
C14 C13 C12 120.6(7)
C14 C13 H13 119.7
C12 C13 H13 119.7
C13 C14 C15 119.5(7)
C13 C14 H14 120.3
C15 C14 H14 120.3
N4 C15 C14 121.2(7)
N4 C15 C16 119.1(7)
C14 C15 C16 119.7(6)
C15 C16 H16A 109.5
C15 C16 H16B 109.5
H16A C16 H16B 109.5
C15 C16 H16C 109.5
H16A C16 H16C 109.5
H16B C16 H16C 109.5
N6 C21 C22 121.8(6)
N6 C21 N5 118.6(5)
C22 C21 N5 119.5(6)
C23 C22 C21 119.5(7)
C23 C22 H22 120.2
C21 C22 H22 120.2
C24 C23 C22 119.0(7)
C24 C23 H23 120.5
C22 C23 H23 120.5
C23 C24 C25 120.7(7)
C23 C24 H24 119.6
C25 C24 H24 119.6
N6 C25 C24 120.6(7)
N6 C25 C26 119.0(6)
C24 C25 C26 120.4(7)
C25 C26 H26A 109.5
C25 C26 H26B 109.5
H26A C26 H26B 109.5
C25 C26 H26C 109.5
H26A C26 H26C 109.5
H26B C26 H26C 109.5
O101 C101 Ru1 169.2(6)
O102 C102 Ru1 177.7(7)
O201 C201 Ru2 175.1(7)
O202 C202 Ru2 172.8(7)
O301 C301 Ru3 177.2(7)
O302 C302 Ru3 175.6(9)
O303 C303 Ru3 177.8(7)
O401 C401 Ru4 176.4(6)
O402 C402 Ru4 171.5(6)
O403 C403 Ru4 138.3(5)
O403 C403 Ru5 129.7(5)
Ru4 C403 Ru5 91.9(2)
O501 C501 Ru5 177.0(8)
O502 C502 Ru5 174.6(7)
O601 C601 Ru6 177.3(6)
O602 C602 Ru6 177.9(6)
O701 C701 Ru7 177.0(6)
O702 C702 Ru7 177.5(6)
O801 C801 Ru8 155.2(6)
O801 C801 Ru7 121.4(5)
Ru8 C801 Ru7 83.4(2)
O802 C802 Ru8 171.7(6)
O901 C901 Ru9 173.2(9)
O902 C902 Ru9 178.1(7)
O903 C903 Ru9 178.9(6)
C1 N1 Ru8 135.6(4)
C1 N1 Ru2 121.5(4)
Ru8 N1 Ru2 97.62(18)
C1 N1 Ru1 113.8(4)
Ru8 N1 Ru1 86.53(17)
Ru2 N1 Ru1 86.53(16)
C1 N2 C5 118.5(6)
C1 N2 Ru3 113.0(4)
C5 N2 Ru3 128.0(5)
C11 N3 Ru7 121.2(4)
C11 N3 Ru6 115.9(4)
Ru7 N3 Ru6 82.34(17)
C11 N3 H30 108(4)
Ru7 N3 H30 120(4)
Ru6 N3 H30 105(4)
C11 N4 C15 118.2(6)
C11 N4 Ru9 113.6(4)
C15 N4 Ru9 128.0(5)
C21 N5 Ru4 125.3(4)
C21 N5 Ru8 111.2(4)
Ru4 N5 Ru8 89.94(18)
C21 N5 H50 114(4)
Ru4 N5 H50 107(3)
Ru8 N5 H50 105(3)
C21 N6 C25 117.6(6)
C21 N6 Ru5 119.4(4)
C25 N6 Ru5 121.3(4)
Ru7 O10 Ru6 83.45(12)
Ru7 O10 Ru8 86.06(12)
Ru6 O10 Ru8 137.62(17)
Ru7 O10 Ru4 127.95(17)
Ru6 O10 Ru4 130.84(16)
Ru8 O10 Ru4 86.90(12)
Ru1 O20 Ru5 93.01(14)
Ru1 O20 Ru8 84.06(12)
Ru5 O20 Ru8 121.44(17)
Ru1 O20 Ru4 167.63(19)
Ru5 O20 Ru4 84.42(12)
Ru8 O20 Ru4 86.96(13)
Ru1 O20 Ru2 83.36(12)
Ru5 O20 Ru2 148.06(18)
Ru8 O20 Ru2 89.86(12)
Ru4 O20 Ru2 105.16(15)
C102 Ru1 C101 85.0(3)
C102 Ru1 O20 162.9(3)
C101 Ru1 O20 106.5(2)
C102 Ru1 N1 96.9(3)
C101 Ru1 N1 171.4(3)
O20 Ru1 N1 73.65(15)
C102 Ru1 Ru3 86.9(2)
C101 Ru1 Ru3 98.1(2)
O20 Ru1 Ru3 103.55(10)
N1 Ru1 Ru3 73.64(13)
C102 Ru1 Ru8 114.2(2)
C101 Ru1 Ru8 140.7(2)
O20 Ru1 Ru8 49.04(9)
N1 Ru1 Ru8 45.70(12)
Ru3 Ru1 Ru8 116.09(2)
C102 Ru1 Ru2 131.8(2)
C101 Ru1 Ru2 127.4(2)
O20 Ru1 Ru2 50.12(10)
N1 Ru1 Ru2 46.01(13)
Ru3 Ru1 Ru2 57.348(17)
Ru8 Ru1 Ru2 65.497(15)
C102 Ru1 Ru5 139.0(2)
C101 Ru1 Ru5 66.2(2)
O20 Ru1 Ru5 43.66(9)
N1 Ru1 Ru5 116.07(12)
Ru3 Ru1 Ru5 124.16(2)
Ru8 Ru1 Ru5 78.269(16)
Ru2 Ru1 Ru5 89.207(17)
C201 Ru2 C202 87.6(3)
C201 Ru2 N1 97.9(3)
C202 Ru2 N1 168.8(3)
C201 Ru2 O20 169.4(3)
C202 Ru2 O20 102.9(2)
N1 Ru2 O20 72.15(15)
C201 Ru2 Ru3 79.9(2)
C202 Ru2 Ru3 96.9(2)
N1 Ru2 Ru3 74.60(13)
O20 Ru2 Ru3 100.54(10)
C201 Ru2 Ru1 128.9(2)
C202 Ru2 Ru1 121.8(2)
N1 Ru2 Ru1 47.47(13)
O20 Ru2 Ru1 46.52(9)
Ru3 Ru2 Ru1 57.696(17)
C201 Ru2 Ru6 68.9(2)
C202 Ru2 Ru6 91.7(2)
N1 Ru2 Ru6 99.34(13)
O20 Ru2 Ru6 108.34(10)
Ru3 Ru2 Ru6 147.12(2)
Ru1 Ru2 Ru6 139.30(2)
C201 Ru2 Ru8 125.2(2)
C202 Ru2 Ru8 140.6(2)
N1 Ru2 Ru8 40.94(12)
O20 Ru2 Ru8 44.43(9)
Ru3 Ru2 Ru8 108.87(2)
Ru1 Ru2 Ru8 57.032(14)
Ru6 Ru2 Ru8 82.568(15)
C303 Ru3 C302 89.2(4)
C303 Ru3 C301 92.0(3)
C302 Ru3 C301 95.3(4)
C303 Ru3 N2 169.7(3)
C302 Ru3 N2 98.8(3)
C301 Ru3 N2 93.9(3)
C303 Ru3 Ru2 89.6(2)
C302 Ru3 Ru2 100.7(3)
C301 Ru3 Ru2 163.9(3)
N2 Ru3 Ru2 82.45(13)
C303 Ru3 Ru1 86.0(2)
C302 Ru3 Ru1 164.9(3)
C301 Ru3 Ru1 99.2(2)
N2 Ru3 Ru1 84.60(14)
Ru2 Ru3 Ru1 64.956(17)
C401 Ru4 C402 86.0(3)
C401 Ru4 C403 90.7(3)
C402 Ru4 C403 86.7(3)
C401 Ru4 N5 94.9(2)
C402 Ru4 N5 177.1(2)
C403 Ru4 N5 90.6(2)
C401 Ru4 O20 173.1(2)
C402 Ru4 O20 100.7(2)
C403 Ru4 O20 91.2(2)
N5 Ru4 O20 78.40(16)
C401 Ru4 O10 107.3(2)
C402 Ru4 O10 102.8(2)
C403 Ru4 O10 160.0(2)
N5 Ru4 O10 79.54(15)
O20 Ru4 O10 69.93(13)
C401 Ru4 Ru5 134.50(19)
C402 Ru4 Ru5 98.6(2)
C403 Ru4 Ru5 44.99(19)
N5 Ru4 Ru5 78.79(14)
O20 Ru4 Ru5 46.43(9)
O10 Ru4 Ru5 115.48(9)
C401 Ru4 Ru8 127.45(18)
C402 Ru4 Ru8 135.9(2)
C403 Ru4 Ru8 116.50(18)
N5 Ru4 Ru8 45.06(12)
O20 Ru4 Ru8 46.05(9)
O10 Ru4 Ru8 45.25(9)
Ru5 Ru4 Ru8 78.351(15)
C501 Ru5 C502 86.0(3)
C501 Ru5 C403 90.7(3)
C502 Ru5 C403 89.0(3)
C501 Ru5 O20 177.0(3)
C502 Ru5 O20 92.8(2)
C403 Ru5 O20 92.04(19)
C501 Ru5 N6 90.8(3)
C502 Ru5 N6 175.6(2)
C403 Ru5 N6 88.1(2)
O20 Ru5 N6 90.53(16)
C501 Ru5 Ru4 133.7(2)
C502 Ru5 Ru4 94.7(2)
C403 Ru5 Ru4 43.10(16)
O20 Ru5 Ru4 49.15(10)
N6 Ru5 Ru4 85.37(13)
C501 Ru5 Ru1 134.1(2)
C502 Ru5 Ru1 97.8(2)
C403 Ru5 Ru1 134.90(16)
O20 Ru5 Ru1 43.33(10)
N6 Ru5 Ru1 86.58(13)
Ru4 Ru5 Ru1 91.815(16)
C602 Ru6 C601 88.7(3)
C602 Ru6 O10 170.8(2)
C601 Ru6 O10 97.7(2)
C602 Ru6 N3 96.1(2)
C601 Ru6 N3 171.2(2)
O10 Ru6 N3 78.47(16)
C602 Ru6 Ru9 84.7(2)
C601 Ru6 Ru9 99.2(2)
O10 Ru6 Ru9 100.71(10)
N3 Ru6 Ru9 74.01(15)
C602 Ru6 Ru7 132.6(2)
C601 Ru6 Ru7 122.96(19)
O10 Ru6 Ru7 48.10(9)
N3 Ru6 Ru7 48.78(14)
Ru9 Ru6 Ru7 58.221(16)
C602 Ru6 Ru2 114.6(2)
C601 Ru6 Ru2 96.0(2)
O10 Ru6 Ru2 58.27(10)
N3 Ru6 Ru2 88.69(14)
Ru9 Ru6 Ru2 155.66(2)
Ru7 Ru6 Ru2 97.506(17)
C701 Ru7 C702 86.1(3)
C701 Ru7 O10 172.7(2)
C702 Ru7 O10 98.9(2)
C701 Ru7 N3 97.2(3)
C702 Ru7 N3 169.4(2)
O10 Ru7 N3 78.79(16)
C701 Ru7 C801 85.6(3)
C702 Ru7 C801 99.0(2)
O10 Ru7 C801 88.37(18)
N3 Ru7 C801 91.3(2)
C701 Ru7 Ru9 83.1(2)
C702 Ru7 Ru9 96.09(18)
O10 Ru7 Ru9 101.52(9)
N3 Ru7 Ru9 74.39(14)
C801 Ru7 Ru9 160.43(15)
C701 Ru7 Ru6 132.6(2)
C702 Ru7 Ru6 122.19(18)
O10 Ru7 Ru6 48.45(9)
N3 Ru7 Ru6 48.87(13)
C801 Ru7 Ru6 121.03(15)
Ru9 Ru7 Ru6 58.756(16)
C701 Ru7 Ru8 126.5(2)
C702 Ru7 Ru8 100.13(18)
O10 Ru7 Ru8 47.57(9)
N3 Ru7 Ru8 86.06(14)
C801 Ru7 Ru8 40.91(15)
Ru9 Ru7 Ru8 146.85(2)
Ru6 Ru7 Ru8 88.197(16)
C802 Ru8 C801 80.5(3)
C802 Ru8 N1 94.0(3)
C801 Ru8 N1 106.7(2)
C802 Ru8 N5 94.9(2)
C801 Ru8 N5 100.3(2)
N1 Ru8 N5 152.60(18)
C802 Ru8 O10 176.1(2)
C801 Ru8 O10 101.9(2)
N1 Ru8 O10 88.20(16)
N5 Ru8 O10 81.65(16)
C802 Ru8 O20 105.2(2)
C801 Ru8 O20 174.3(2)
N1 Ru8 O20 73.57(15)
N5 Ru8 O20 79.10(16)
O10 Ru8 O20 72.34(13)
C802 Ru8 Ru1 70.3(2)
C801 Ru8 Ru1 137.4(2)
N1 Ru8 Ru1 47.78(13)
N5 Ru8 Ru1 112.25(14)
O10 Ru8 Ru1 109.14(10)
O20 Ru8 Ru1 46.90(10)
C802 Ru8 Ru7 135.7(2)
C801 Ru8 Ru7 55.7(2)
N1 Ru8 Ru7 103.69(13)
N5 Ru8 Ru7 87.55(14)
O10 Ru8 Ru7 46.38(9)
O20 Ru8 Ru7 118.59(10)
Ru1 Ru8 Ru7 147.590(19)
C802 Ru8 Ru4 128.2(2)
C801 Ru8 Ru4 129.1(2)
N1 Ru8 Ru4 110.93(13)
N5 Ru8 Ru4 44.99(12)
O10 Ru8 Ru4 47.86(9)
O20 Ru8 Ru4 46.99(10)
Ru1 Ru8 Ru4 93.548(16)
Ru7 Ru8 Ru4 82.557(16)
C802 Ru8 Ru2 126.3(2)
C801 Ru8 Ru2 130.99(19)
N1 Ru8 Ru2 41.45(13)
N5 Ru8 Ru2 114.74(13)
O10 Ru8 Ru2 54.27(10)
O20 Ru8 Ru2 45.71(9)
Ru1 Ru8 Ru2 57.471(14)
Ru7 Ru8 Ru2 91.381(16)
Ru4 Ru8 Ru2 70.173(14)
C903 Ru9 C902 92.4(3)
C903 Ru9 C901 93.6(3)
C902 Ru9 C901 94.8(4)
C903 Ru9 N4 165.6(2)
C902 Ru9 N4 94.3(2)
C901 Ru9 N4 98.6(3)
C903 Ru9 Ru7 84.67(19)
C902 Ru9 Ru7 163.6(2)
C901 Ru9 Ru7 101.4(3)
N4 Ru9 Ru7 85.30(13)
C903 Ru9 Ru6 81.7(2)
C902 Ru9 Ru6 100.6(2)
C901 Ru9 Ru6 164.0(3)
N4 Ru9 Ru6 84.48(14)
Ru7 Ru9 Ru6 63.023(16)

loop_
_geom_bond_atom_site_label_1
_geom_bond_atom_site_label_2
_geom_bond_distance
C1 N2 1.364(8)
C1 C2 1.380(9)
C1 N1 1.385(7)
C2 C3 1.391(9)
C2 H2 0.9300
C3 C4 1.350(12)
C3 H3 0.9300
C4 C5 1.373(11)
C4 H4 0.9300
C5 N2 1.370(8)
C5 C6 1.503(11)
C6 H6A 0.9600
C6 H6B 0.9600
C6 H6C 0.9600
C11 N4 1.354(8)
C11 C12 1.387(9)
C11 N3 1.391(7)
C12 C13 1.377(10)
C12 H12 0.9300
C13 C14 1.352(12)
C13 H13 0.9300
C14 C15 1.385(11)
C14 H14 0.9300
C15 N4 1.371(8)
C15 C16 1.486(11)
C16 H16A 0.9600
C16 H16B 0.9600
C16 H16C 0.9600
C21 N6 1.342(8)
C21 C22 1.384(9)
C21 N5 1.405(7)
C22 C23 1.355(10)
C22 H22 0.9300
C23 C24 1.346(12)
C23 H23 0.9300
C24 C25 1.381(11)
C24 H24 0.9300
C25 N6 1.361(8)
C25 C26 1.521(11)
C26 H26A 0.9600
C26 H26B 0.9600
C26 H26C 0.9600
C101 O101 1.167(9)
C101 Ru1 1.866(7)
C102 O102 1.137(8)
C102 Ru1 1.841(7)
C201 O201 1.152(8)
C201 Ru2 1.836(7)
C202 O202 1.135(8)
C202 Ru2 1.878(7)
C301 O301 1.117(9)
C301 Ru3 1.939(8)
C302 O302 1.104(10)
C302 Ru3 1.915(9)
C303 O303 1.131(9)
C303 Ru3 1.875(8)
C401 O401 1.127(7)
C401 Ru4 1.849(6)
C402 O402 1.136(8)
C402 Ru4 1.887(7)
C403 O403 1.169(7)
C403 Ru4 2.001(6)
C403 Ru5 2.070(6)
C501 O501 1.133(8)
C501 Ru5 1.867(7)
C502 O502 1.127(9)
C502 Ru5 1.884(8)
C601 O601 1.137(7)
C601 Ru6 1.856(6)
C602 O602 1.153(8)
C602 Ru6 1.838(7)
C701 O701 1.139(8)
C701 Ru7 1.860(6)
C702 O702 1.137(8)
C702 Ru7 1.865(7)
C801 O801 1.140(7)
C801 Ru8 1.925(6)
C801 Ru7 2.429(7)
C802 O802 1.144(8)
C802 Ru8 1.859(6)
C901 O901 1.105(10)
C901 Ru9 1.938(9)
C902 O902 1.124(9)
C902 Ru9 1.917(7)
C903 O903 1.118(8)
C903 Ru9 1.887(7)
N1 Ru8 2.068(5)
N1 Ru2 2.089(5)
N1 Ru1 2.140(5)
N2 Ru3 2.209(5)
N3 Ru7 2.147(5)
N3 Ru6 2.150(5)
N3 H30 0.83(6)
N4 Ru9 2.208(5)
N5 Ru4 2.148(5)
N5 Ru8 2.150(5)
N5 H50 0.86(6)
N6 Ru5 2.223(5)
O10 Ru7 2.119(3)
O10 Ru6 2.131(3)
O10 Ru8 2.160(3)
O10 Ru4 2.256(3)
O20 Ru1 2.118(4)
O20 Ru5 2.131(3)
O20 Ru8 2.190(3)
O20 Ru4 2.224(4)
O20 Ru2 2.240(3)
Ru1 Ru3 2.7046(7)
Ru1 Ru8 2.8847(6)
Ru1 Ru2 2.8990(6)
Ru1 Ru5 3.0818(6)
Ru2 Ru3 2.6941(7)
Ru2 Ru6 2.9312(6)
Ru2 Ru8 3.1287(6)
Ru4 Ru5 2.9267(6)
Ru4 Ru8 3.0379(6)
Ru6 Ru9 2.7134(6)
Ru6 Ru7 2.8284(6)
Ru7 Ru9 2.6979(6)
Ru7 Ru8 2.9203(6)

loop_
_geom_torsion_atom_site_label_1
_geom_torsion_atom_site_label_2
_geom_torsion_atom_site_label_3
_geom_torsion_atom_site_label_4
_geom_torsion
N2 C1 C2 C3 -3.4(10)
N1 C1 C2 C3 175.6(6)
C1 C2 C3 C4 0.0(12)
C2 C3 C4 C5 2.0(13)
C3 C4 C5 N2 -0.6(12)
C3 C4 C5 C6 -178.9(8)
N4 C11 C12 C13 -1.3(11)
N3 C11 C12 C13 -178.6(7)
C11 C12 C13 C14 -0.9(13)
C12 C13 C14 C15 1.4(13)
C13 C14 C15 N4 0.2(12)
C13 C14 C15 C16 -178.7(8)
N6 C21 C22 C23 -4.5(11)
N5 C21 C22 C23 171.2(7)
C21 C22 C23 C24 -2.4(13)
C22 C23 C24 C25 3.5(14)
C23 C24 C25 N6 2.1(13)
C23 C24 C25 C26 -175.2(9)
N2 C1 N1 Ru8 -173.1(4)
C2 C1 N1 Ru8 7.8(10)
N2 C1 N1 Ru2 38.9(7)
C2 C1 N1 Ru2 -140.2(6)
N2 C1 N1 Ru1 -62.2(6)
C2 C1 N1 Ru1 118.7(6)
C2 C1 N2 C5 4.7(10)
N1 C1 N2 C5 -174.4(6)
C2 C1 N2 Ru3 -167.8(5)
N1 C1 N2 Ru3 13.1(7)
C4 C5 N2 C1 -2.7(10)
C6 C5 N2 C1 175.6(7)
C4 C5 N2 Ru3 168.5(6)
C6 C5 N2 Ru3 -13.2(10)
N4 C11 N3 Ru7 42.2(7)
C12 C11 N3 Ru7 -140.3(6)
N4 C11 N3 Ru6 -54.7(6)
C12 C11 N3 Ru6 122.7(6)
C12 C11 N4 C15 2.8(9)
N3 C11 N4 C15 -179.7(5)
C12 C11 N4 Ru9 -171.7(5)
N3 C11 N4 Ru9 5.7(7)
C14 C15 N4 C11 -2.3(10)
C16 C15 N4 C11 176.6(6)
C14 C15 N4 Ru9 171.4(5)
C16 C15 N4 Ru9 -9.7(9)
N6 C21 N5 Ru4 -46.7(7)
C22 C21 N5 Ru4 137.5(5)
N6 C21 N5 Ru8 59.2(6)
C22 C21 N5 Ru8 -116.6(5)
C22 C21 N6 C25 9.9(9)
N5 C21 N6 C25 -165.8(5)
C22 C21 N6 Ru5 -155.4(5)
N5 C21 N6 Ru5 28.9(7)
C24 C25 N6 C21 -8.7(10)
C26 C25 N6 C21 168.7(6)
C24 C25 N6 Ru5 156.3(6)
C26 C25 N6 Ru5 -26.3(9)
Ru5 O20 Ru1 C102 108.1(8)
Ru8 O20 Ru1 C102 -13.2(9)
Ru4 O20 Ru1 C102 30.5(14)
Ru2 O20 Ru1 C102 -103.8(8)
Ru5 O20 Ru1 C101 -22.9(3)
Ru8 O20 Ru1 C101 -144.2(2)
Ru4 O20 Ru1 C101 -100.5(9)
Ru2 O20 Ru1 C101 125.3(2)
Ru5 O20 Ru1 N1 166.14(18)
Ru8 O20 Ru1 N1 44.83(15)
Ru4 O20 Ru1 N1 88.5(8)
Ru2 O20 Ru1 N1 -45.72(15)
Ru5 O20 Ru1 Ru3 -125.74(9)
Ru8 O20 Ru1 Ru3 112.95(8)
Ru4 O20 Ru1 Ru3 156.7(8)
Ru2 O20 Ru1 Ru3 22.40(10)
Ru5 O20 Ru1 Ru8 121.31(16)
Ru4 O20 Ru1 Ru8 43.7(8)
Ru2 O20 Ru1 Ru8 -90.55(11)
Ru5 O20 Ru1 Ru2 -148.14(17)
Ru8 O20 Ru1 Ru2 90.55(11)
Ru4 O20 Ru1 Ru2 134.3(9)
Ru8 O20 Ru1 Ru5 -121.31(16)
Ru4 O20 Ru1 Ru5 -77.6(8)
Ru2 O20 Ru1 Ru5 148.14(17)
C1 N1 Ru1 C102 -21.7(5)
Ru8 N1 Ru1 C102 117.4(3)
Ru2 N1 Ru1 C102 -144.8(3)
C1 N1 Ru1 O20 172.8(4)
Ru8 N1 Ru1 O20 -48.07(14)
Ru2 N1 Ru1 O20 49.79(14)
C1 N1 Ru1 Ru3 62.9(4)
Ru8 N1 Ru1 Ru3 -157.98(15)
Ru2 N1 Ru1 Ru3 -60.12(11)
C1 N1 Ru1 Ru8 -139.1(5)
Ru2 N1 Ru1 Ru8 97.86(17)
C1 N1 Ru1 Ru2 123.0(5)
Ru8 N1 Ru1 Ru2 -97.86(17)
C1 N1 Ru1 Ru5 -176.5(4)
Ru8 N1 Ru1 Ru5 -37.45(18)
Ru2 N1 Ru1 Ru5 60.41(16)
C1 N1 Ru2 C201 21.3(5)
Ru8 N1 Ru2 C201 -136.8(3)
Ru1 N1 Ru2 C201 137.2(2)
C1 N1 Ru2 C202 -97.5(13)
Ru8 N1 Ru2 C202 104.4(12)
Ru1 N1 Ru2 C202 18.3(13)
C1 N1 Ru2 O20 -162.6(5)
Ru8 N1 Ru2 O20 39.31(15)
Ru1 N1 Ru2 O20 -46.71(13)
C1 N1 Ru2 Ru3 -55.9(4)
Ru8 N1 Ru2 Ru3 146.05(18)
Ru1 N1 Ru2 Ru3 60.03(10)
C1 N1 Ru2 Ru1 -115.9(5)
Ru8 N1 Ru2 Ru1 86.03(18)
C1 N1 Ru2 Ru6 91.0(4)
Ru8 N1 Ru2 Ru6 -67.07(16)
Ru1 N1 Ru2 Ru6 -153.09(10)
C1 N1 Ru2 Ru8 158.1(5)
Ru1 N1 Ru2 Ru8 -86.03(18)
Ru1 O20 Ru2 C201 68.9(13)
Ru5 O20 Ru2 C201 153.9(12)
Ru8 O20 Ru2 C201 -15.1(13)
Ru4 O20 Ru2 C201 -101.9(13)
Ru1 O20 Ru2 C202 -121.9(2)
Ru5 O20 Ru2 C202 -36.9(4)
Ru8 O20 Ru2 C202 154.0(2)
Ru4 O20 Ru2 C202 67.2(3)
Ru1 O20 Ru2 N1 47.67(15)
Ru5 O20 Ru2 N1 132.7(4)
Ru8 O20 Ru2 N1 -36.37(15)
Ru4 O20 Ru2 N1 -123.18(19)
Ru1 O20 Ru2 Ru3 -22.23(10)
Ru5 O20 Ru2 Ru3 62.8(3)
Ru8 O20 Ru2 Ru3 -106.27(9)
Ru4 O20 Ru2 Ru3 166.92(10)
Ru5 O20 Ru2 Ru1 85.0(3)
Ru8 O20 Ru2 Ru1 -84.04(12)
Ru4 O20 Ru2 Ru1 -170.9(2)
Ru1 O20 Ru2 Ru6 141.85(7)
Ru5 O20 Ru2 Ru6 -133.1(3)
Ru8 O20 Ru2 Ru6 57.81(12)
Ru4 O20 Ru2 Ru6 -29.01(14)
Ru1 O20 Ru2 Ru8 84.04(12)
Ru5 O20 Ru2 Ru8 169.1(4)
Ru4 O20 Ru2 Ru8 -86.81(15)
C102 Ru1 Ru2 C201 -9.8(4)
C101 Ru1 Ru2 C201 112.7(4)
O20 Ru1 Ru2 C201 -167.2(3)
N1 Ru1 Ru2 C201 -59.9(3)
Ru3 Ru1 Ru2 C201 38.9(3)
Ru8 Ru1 Ru2 C201 -111.1(3)
Ru5 Ru1 Ru2 C201 171.4(3)
C102 Ru1 Ru2 C202 -125.7(4)
C101 Ru1 Ru2 C202 -3.2(4)
O20 Ru1 Ru2 C202 76.9(3)
N1 Ru1 Ru2 C202 -175.9(3)
Ru3 Ru1 Ru2 C202 -77.0(2)
Ru8 Ru1 Ru2 C202 132.9(2)
Ru5 Ru1 Ru2 C202 55.5(2)
C102 Ru1 Ru2 N1 50.2(4)
C101 Ru1 Ru2 N1 172.6(3)
O20 Ru1 Ru2 N1 -107.3(2)
Ru3 Ru1 Ru2 N1 98.84(17)
Ru8 Ru1 Ru2 N1 -51.18(17)
Ru5 Ru1 Ru2 N1 -128.64(17)
C102 Ru1 Ru2 O20 157.4(3)
C101 Ru1 Ru2 O20 -80.1(3)
N1 Ru1 Ru2 O20 107.3(2)
Ru3 Ru1 Ru2 O20 -153.89(12)
Ru8 Ru1 Ru2 O20 56.09(12)
Ru5 Ru1 Ru2 O20 -21.37(12)
C102 Ru1 Ru2 Ru3 -48.7(3)
C101 Ru1 Ru2 Ru3 73.8(3)
O20 Ru1 Ru2 Ru3 153.89(12)
N1 Ru1 Ru2 Ru3 -98.84(17)
Ru8 Ru1 Ru2 Ru3 -150.02(2)
Ru5 Ru1 Ru2 Ru3 132.52(2)
C102 Ru1 Ru2 Ru6 93.4(3)
C101 Ru1 Ru2 Ru6 -144.1(3)
O20 Ru1 Ru2 Ru6 -64.05(13)
N1 Ru1 Ru2 Ru6 43.21(17)
Ru3 Ru1 Ru2 Ru6 142.05(3)
Ru8 Ru1 Ru2 Ru6 -7.97(3)
Ru5 Ru1 Ru2 Ru6 -85.42(3)
C102 Ru1 Ru2 Ru8 101.4(3)
C101 Ru1 Ru2 Ru8 -136.2(3)
O20 Ru1 Ru2 Ru8 -56.09(12)
N1 Ru1 Ru2 Ru8 51.18(17)
Ru3 Ru1 Ru2 Ru8 150.02(2)
Ru5 Ru1 Ru2 Ru8 -77.458(16)
C1 N2 Ru3 C303 -0.2(18)
C5 N2 Ru3 C303 -171.9(15)
C1 N2 Ru3 C302 -140.1(5)
C5 N2 Ru3 C302 48.2(6)
C1 N2 Ru3 C301 123.9(5)
C5 N2 Ru3 C301 -47.7(6)
C1 N2 Ru3 Ru2 -40.4(4)
C5 N2 Ru3 Ru2 148.0(6)
C1 N2 Ru3 Ru1 25.0(4)
C5 N2 Ru3 Ru1 -146.6(6)
C201 Ru2 Ru3 C303 123.9(3)
C202 Ru2 Ru3 C303 37.7(3)
N1 Ru2 Ru3 C303 -134.9(3)
O20 Ru2 Ru3 C303 -66.9(3)
Ru1 Ru2 Ru3 C303 -85.8(3)
Ru6 Ru2 Ru3 C303 141.8(3)
Ru8 Ru2 Ru3 C303 -112.1(3)
C201 Ru2 Ru3 C302 34.8(4)
C202 Ru2 Ru3 C302 -51.4(4)
N1 Ru2 Ru3 C302 136.0(3)
O20 Ru2 Ru3 C302 -156.0(3)
Ru1 Ru2 Ru3 C302 -174.9(3)
Ru6 Ru2 Ru3 C302 52.7(3)
Ru8 Ru2 Ru3 C302 158.8(3)
C201 Ru2 Ru3 C301 -140.3(8)
C202 Ru2 Ru3 C301 133.4(8)
N1 Ru2 Ru3 C301 -39.1(8)
O20 Ru2 Ru3 C301 28.9(8)
Ru1 Ru2 Ru3 C301 9.9(8)
Ru6 Ru2 Ru3 C301 -122.4(8)
Ru8 Ru2 Ru3 C301 -16.4(8)
C201 Ru2 Ru3 N2 -62.7(3)
C202 Ru2 Ru3 N2 -149.0(3)
N1 Ru2 Ru3 N2 38.49(19)
O20 Ru2 Ru3 N2 106.49(17)
Ru1 Ru2 Ru3 N2 87.54(14)
Ru6 Ru2 Ru3 N2 -44.84(15)
Ru8 Ru2 Ru3 N2 61.24(14)
C201 Ru2 Ru3 Ru1 -150.2(2)
C202 Ru2 Ru3 Ru1 123.5(2)
N1 Ru2 Ru3 Ru1 -49.05(13)
O20 Ru2 Ru3 Ru1 18.95(9)
Ru6 Ru2 Ru3 Ru1 -132.38(4)
Ru8 Ru2 Ru3 Ru1 -26.298(18)
C102 Ru1 Ru3 C303 -122.7(3)
C101 Ru1 Ru3 C303 -38.2(3)
O20 Ru1 Ru3 C303 71.1(3)
N1 Ru1 Ru3 C303 139.2(3)
Ru8 Ru1 Ru3 C303 121.8(2)
Ru2 Ru1 Ru3 C303 91.4(2)
Ru5 Ru1 Ru3 C303 28.5(2)
C102 Ru1 Ru3 C302 165.4(11)
C101 Ru1 Ru3 C302 -110.1(11)
O20 Ru1 Ru3 C302 -0.8(10)
N1 Ru1 Ru3 C302 67.3(10)
Ru8 Ru1 Ru3 C302 49.9(10)
Ru2 Ru1 Ru3 C302 19.5(10)
Ru5 Ru1 Ru3 C302 -43.5(10)
C102 Ru1 Ru3 C301 -31.3(3)
C101 Ru1 Ru3 C301 53.2(3)
O20 Ru1 Ru3 C301 162.4(2)
N1 Ru1 Ru3 C301 -129.4(3)
Ru8 Ru1 Ru3 C301 -146.8(2)
Ru2 Ru1 Ru3 C301 -177.2(2)
Ru5 Ru1 Ru3 C301 119.8(2)
C102 Ru1 Ru3 N2 61.7(3)
C101 Ru1 Ru3 N2 146.2(3)
O20 Ru1 Ru3 N2 -104.51(17)
N1 Ru1 Ru3 N2 -36.38(19)
Ru8 Ru1 Ru3 N2 -53.76(14)
Ru2 Ru1 Ru3 N2 -84.18(14)
Ru5 Ru1 Ru3 N2 -147.13(14)
C102 Ru1 Ru3 Ru2 145.9(2)
C101 Ru1 Ru3 Ru2 -129.6(2)
O20 Ru1 Ru3 Ru2 -20.33(10)
N1 Ru1 Ru3 Ru2 47.80(13)
Ru8 Ru1 Ru3 Ru2 30.42(2)
Ru5 Ru1 Ru3 Ru2 -62.95(2)
Ru5 C403 Ru4 C401 168.4(3)
O403 C403 Ru4 C402 77.3(9)
Ru5 C403 Ru4 C402 -105.6(3)
O403 C403 Ru4 N5 -103.6(8)
Ru5 C403 Ru4 N5 73.5(2)
O403 C403 Ru4 O20 177.9(8)
Ru5 C403 Ru4 O20 -5.0(2)
O403 C403 Ru4 O10 -163.3(6)
Ru5 C403 Ru4 O10 13.8(7)
O403 C403 Ru4 Ru5 -177.1(10)
O403 C403 Ru4 Ru8 -142.0(8)
Ru5 C403 Ru4 Ru8 35.1(3)
C21 N5 Ru4 C401 -102.8(5)
Ru8 N5 Ru4 C401 140.9(2)
C21 N5 Ru4 C403 -12.1(5)
Ru8 N5 Ru4 C403 -128.4(2)
C21 N5 Ru4 O20 79.0(5)
Ru8 N5 Ru4 O20 -37.25(15)
C21 N5 Ru4 O10 150.5(5)
Ru8 N5 Ru4 O10 34.19(15)
C21 N5 Ru4 Ru5 31.6(4)
Ru8 N5 Ru4 Ru5 -84.67(14)
C21 N5 Ru4 Ru8 116.3(5)
Ru1 O20 Ru4 C402 170.2(8)
Ru5 O20 Ru4 C402 91.7(2)
Ru8 O20 Ru4 C402 -146.3(2)
Ru2 O20 Ru4 C402 -57.3(2)
Ru1 O20 Ru4 C403 83.3(9)
Ru5 O20 Ru4 C403 4.8(2)
Ru8 O20 Ru4 C403 126.8(2)
Ru2 O20 Ru4 C403 -144.1(2)
Ru1 O20 Ru4 N5 -7.0(8)
Ru5 O20 Ru4 N5 -85.48(16)
Ru8 O20 Ru4 N5 36.52(15)
Ru2 O20 Ru4 N5 125.55(18)
Ru1 O20 Ru4 O10 -89.9(8)
Ru5 O20 Ru4 O10 -168.46(15)
Ru8 O20 Ru4 O10 -46.45(12)
Ru2 O20 Ru4 O10 42.58(13)
Ru1 O20 Ru4 Ru5 78.5(8)
Ru8 O20 Ru4 Ru5 122.00(16)
Ru2 O20 Ru4 Ru5 -148.97(19)
Ru1 O20 Ru4 Ru8 -43.5(8)
Ru5 O20 Ru4 Ru8 -122.00(15)
Ru2 O20 Ru4 Ru8 89.03(14)
Ru7 O10 Ru4 C401 -43.5(3)
Ru6 O10 Ru4 C401 75.4(3)
Ru8 O10 Ru4 C401 -126.0(2)
Ru7 O10 Ru4 C402 -133.3(3)
Ru6 O10 Ru4 C402 -14.4(3)
Ru8 O10 Ru4 C402 144.2(2)
Ru7 O10 Ru4 C403 109.8(6)
Ru6 O10 Ru4 C403 -131.3(6)
Ru8 O10 Ru4 C403 27.3(6)
Ru7 O10 Ru4 N5 48.5(2)
Ru6 O10 Ru4 N5 167.3(3)
Ru8 O10 Ru4 N5 -34.07(16)
Ru7 O10 Ru4 O20 129.8(2)
Ru6 O10 Ru4 O20 -111.3(2)
Ru8 O10 Ru4 O20 47.29(12)
Ru7 O10 Ru4 Ru5 120.60(18)
Ru6 O10 Ru4 Ru5 -120.54(19)
Ru8 O10 Ru4 Ru5 38.05(13)
Ru7 O10 Ru4 Ru8 82.55(19)
Ru6 O10 Ru4 Ru8 -158.6(3)
Ru4 C403 Ru5 Ru1 -2.1(4)
Ru1 O20 Ru5 C502 98.4(2)
Ru8 O20 Ru5 C502 -176.8(3)
Ru4 O20 Ru5 C502 -93.8(2)
Ru2 O20 Ru5 C502 16.1(4)
Ru1 O20 Ru5 C403 -172.5(2)
Ru8 O20 Ru5 C403 -87.7(2)
Ru4 O20 Ru5 C403 -4.7(2)
Ru2 O20 Ru5 C403 105.2(4)
Ru1 O20 Ru5 N6 -84.45(17)
Ru8 O20 Ru5 N6 0.4(2)
Ru4 O20 Ru5 N6 83.41(16)
Ru2 O20 Ru5 N6 -166.7(4)
Ru1 O20 Ru5 Ru4 -167.86(18)
Ru8 O20 Ru5 Ru4 -82.98(18)
Ru2 O20 Ru5 Ru4 109.9(4)
Ru8 O20 Ru5 Ru1 84.88(19)
Ru4 O20 Ru5 Ru1 167.86(18)
Ru2 O20 Ru5 Ru1 -82.3(3)
C21 N6 Ru5 C501 128.2(5)
C25 N6 Ru5 C501 -36.6(5)
C21 N6 Ru5 C403 37.5(4)
C25 N6 Ru5 C403 -127.2(5)
C21 N6 Ru5 O20 -54.5(4)
C25 N6 Ru5 O20 140.7(5)
C21 N6 Ru5 Ru4 -5.6(4)
C25 N6 Ru5 Ru4 -170.3(5)
C21 N6 Ru5 Ru1 -97.7(4)
C25 N6 Ru5 Ru1 97.6(5)
C401 Ru4 Ru5 C501 -10.9(4)
C402 Ru4 Ru5 C501 82.0(4)
C403 Ru4 Ru5 C501 5.5(4)
N5 Ru4 Ru5 C501 -96.8(4)
O20 Ru4 Ru5 C501 178.7(4)
O10 Ru4 Ru5 C501 -169.3(3)
Ru8 Ru4 Ru5 C501 -142.8(3)
C401 Ru4 Ru5 C502 -99.8(3)
C402 Ru4 Ru5 C502 -7.0(3)
C403 Ru4 Ru5 C502 -83.5(3)
N5 Ru4 Ru5 C502 174.3(2)
O20 Ru4 Ru5 C502 89.7(2)
O10 Ru4 Ru5 C502 101.7(2)
Ru8 Ru4 Ru5 C502 128.2(2)
C401 Ru4 Ru5 C403 -16.4(4)
C402 Ru4 Ru5 C403 76.5(3)
N5 Ru4 Ru5 C403 -102.3(3)
O20 Ru4 Ru5 C403 173.2(3)
O10 Ru4 Ru5 C403 -174.8(3)
Ru8 Ru4 Ru5 C403 -148.3(3)
C401 Ru4 Ru5 O20 170.5(3)
C402 Ru4 Ru5 O20 -96.7(2)
C403 Ru4 Ru5 O20 -173.2(3)
N5 Ru4 Ru5 O20 84.59(18)
O10 Ru4 Ru5 O20 12.02(16)
Ru8 Ru4 Ru5 O20 38.56(13)
C401 Ru4 Ru5 N6 75.7(3)
C402 Ru4 Ru5 N6 168.6(2)
C403 Ru4 Ru5 N6 92.1(3)
N5 Ru4 Ru5 N6 -10.13(18)
O20 Ru4 Ru5 N6 -94.72(18)
O10 Ru4 Ru5 N6 -82.70(16)
Ru8 Ru4 Ru5 N6 -56.16(13)
C401 Ru4 Ru5 Ru1 162.2(3)
C402 Ru4 Ru5 Ru1 -105.0(2)
C403 Ru4 Ru5 Ru1 178.5(3)
N5 Ru4 Ru5 Ru1 76.29(12)
O20 Ru4 Ru5 Ru1 -8.30(13)
O10 Ru4 Ru5 Ru1 3.72(10)
Ru8 Ru4 Ru5 Ru1 30.262(15)
C102 Ru1 Ru5 C501 27.4(5)
C101 Ru1 Ru5 C501 -21.9(4)
O20 Ru1 Ru5 C501 -177.8(4)
N1 Ru1 Ru5 C501 167.3(4)
Ru3 Ru1 Ru5 C501 -105.4(3)
Ru8 Ru1 Ru5 C501 140.9(3)
Ru2 Ru1 Ru5 C501 -154.0(3)
C102 Ru1 Ru5 C502 119.4(4)
C101 Ru1 Ru5 C502 70.1(3)
O20 Ru1 Ru5 C502 -85.8(3)
N1 Ru1 Ru5 C502 -100.7(3)
Ru3 Ru1 Ru5 C502 -13.4(2)
Ru8 Ru1 Ru5 C502 -127.1(2)
Ru2 Ru1 Ru5 C502 -62.0(2)
C102 Ru1 Ru5 C403 -144.2(4)
C101 Ru1 Ru5 C403 166.5(4)
O20 Ru1 Ru5 C403 10.6(3)
N1 Ru1 Ru5 C403 -4.3(3)
Ru3 Ru1 Ru5 C403 83.0(3)
Ru8 Ru1 Ru5 C403 -30.7(3)
Ru2 Ru1 Ru5 C403 34.5(3)
C102 Ru1 Ru5 O20 -154.8(4)
C101 Ru1 Ru5 O20 156.0(3)
N1 Ru1 Ru5 O20 -14.8(2)
Ru3 Ru1 Ru5 O20 72.48(14)
Ru8 Ru1 Ru5 O20 -41.22(14)
Ru2 Ru1 Ru5 O20 23.90(14)
C102 Ru1 Ru5 N6 -60.4(4)
C101 Ru1 Ru5 N6 -109.6(3)
O20 Ru1 Ru5 N6 94.40(19)
N1 Ru1 Ru5 N6 79.57(19)
Ru3 Ru1 Ru5 N6 166.88(13)
Ru8 Ru1 Ru5 N6 53.18(13)
Ru2 Ru1 Ru5 N6 118.30(13)
C102 Ru1 Ru5 Ru4 -145.6(4)
C101 Ru1 Ru5 Ru4 165.1(3)
O20 Ru1 Ru5 Ru4 9.16(14)
N1 Ru1 Ru5 Ru4 -5.67(14)
Ru3 Ru1 Ru5 Ru4 81.64(3)
Ru8 Ru1 Ru5 Ru4 -32.064(16)
Ru2 Ru1 Ru5 Ru4 33.054(17)
Ru8 O10 Ru6 C601 -155.2(3)
Ru4 O10 Ru6 C601 -7.9(3)
Ru7 O10 Ru6 N3 -43.91(16)
Ru8 O10 Ru6 N3 32.9(3)
Ru4 O10 Ru6 N3 -179.9(3)
Ru7 O10 Ru6 Ru9 27.15(10)
Ru8 O10 Ru6 Ru9 103.9(2)
Ru4 O10 Ru6 Ru9 -108.8(2)
Ru8 O10 Ru6 Ru7 76.8(2)
Ru4 O10 Ru6 Ru7 -136.0(3)
Ru7 O10 Ru6 Ru2 -139.57(13)
Ru8 O10 Ru6 Ru2 -62.8(2)
Ru4 O10 Ru6 Ru2 84.5(2)
C11 N3 Ru6 C602 -23.1(5)
Ru7 N3 Ru6 C602 -144.2(2)
C11 N3 Ru6 O10 164.4(5)
Ru7 N3 Ru6 O10 43.33(14)
C11 N3 Ru6 Ru9 59.5(4)
Ru7 N3 Ru6 Ru9 -61.49(11)
C11 N3 Ru6 Ru7 121.0(5)
C11 N3 Ru6 Ru2 -137.8(4)
Ru7 N3 Ru6 Ru2 101.17(12)
C201 Ru2 Ru6 C602 -16.3(3)
C202 Ru2 Ru6 C602 70.4(3)
N1 Ru2 Ru6 C602 -111.2(3)
O20 Ru2 Ru6 C602 174.6(2)
Ru3 Ru2 Ru6 C602 -35.2(2)
Ru1 Ru2 Ru6 C602 -142.0(2)
Ru8 Ru2 Ru6 C602 -148.7(2)
C201 Ru2 Ru6 C601 -107.6(3)
C202 Ru2 Ru6 C601 -20.9(3)
N1 Ru2 Ru6 C601 157.5(2)
O20 Ru2 Ru6 C601 83.3(2)
Ru3 Ru2 Ru6 C601 -126.49(19)
Ru1 Ru2 Ru6 C601 126.72(19)
Ru8 Ru2 Ru6 C601 119.99(19)
C201 Ru2 Ru6 O10 157.1(3)
C202 Ru2 Ru6 O10 -116.2(2)
N1 Ru2 Ru6 O10 62.16(16)
O20 Ru2 Ru6 O10 -12.01(14)
Ru3 Ru2 Ru6 O10 138.19(11)
Ru1 Ru2 Ru6 O10 31.41(11)
Ru8 Ru2 Ru6 O10 24.67(11)
C201 Ru2 Ru6 N3 79.8(3)
C202 Ru2 Ru6 N3 166.6(2)
N1 Ru2 Ru6 N3 -15.08(18)
O20 Ru2 Ru6 N3 -89.25(16)
Ru3 Ru2 Ru6 N3 60.95(14)
Ru1 Ru2 Ru6 N3 -45.83(14)
Ru8 Ru2 Ru6 N3 -52.57(13)
C201 Ru2 Ru6 Ru9 123.9(3)
C202 Ru2 Ru6 Ru9 -149.4(2)
N1 Ru2 Ru6 Ru9 28.94(14)
O20 Ru2 Ru6 Ru9 -45.23(11)
Ru3 Ru2 Ru6 Ru9 104.97(6)
Ru1 Ru2 Ru6 Ru9 -1.81(7)
Ru8 Ru2 Ru6 Ru9 -8.55(5)
C201 Ru2 Ru6 Ru7 127.9(3)
C202 Ru2 Ru6 Ru7 -145.3(2)
N1 Ru2 Ru6 Ru7 33.02(13)
O20 Ru2 Ru6 Ru7 -41.15(9)
Ru3 Ru2 Ru6 Ru7 109.05(4)
Ru1 Ru2 Ru6 Ru7 2.27(3)
Ru8 Ru2 Ru6 Ru7 -4.465(16)
Ru6 O10 Ru7 C702 -125.5(2)
Ru8 O10 Ru7 C702 95.6(2)
Ru4 O10 Ru7 C702 12.6(3)
Ru6 O10 Ru7 N3 43.92(16)
Ru8 O10 Ru7 N3 -94.95(17)
Ru4 O10 Ru7 N3 -177.9(2)
Ru6 O10 Ru7 C801 135.58(18)
Ru8 O10 Ru7 C801 -3.29(18)
Ru4 O10 Ru7 C801 -86.2(2)
Ru6 O10 Ru7 Ru9 -27.40(10)
Ru8 O10 Ru7 Ru9 -166.27(7)
Ru4 O10 Ru7 Ru9 110.78(18)
Ru8 O10 Ru7 Ru6 -138.87(16)
Ru4 O10 Ru7 Ru6 138.2(3)
Ru6 O10 Ru7 Ru8 138.87(16)
Ru4 O10 Ru7 Ru8 -82.96(19)
C11 N3 Ru7 C701 27.0(5)
Ru6 N3 Ru7 C701 142.6(2)
C11 N3 Ru7 C702 -80.7(13)
Ru6 N3 Ru7 C702 35.0(13)
C11 N3 Ru7 O10 -159.2(5)
Ru6 N3 Ru7 O10 -43.57(14)
C11 N3 Ru7 C801 112.7(5)
Ru6 N3 Ru7 C801 -131.65(19)
C11 N3 Ru7 Ru9 -53.8(4)
Ru6 N3 Ru7 Ru9 61.90(11)
C11 N3 Ru7 Ru6 -115.7(5)
C11 N3 Ru7 Ru8 153.3(4)
Ru6 N3 Ru7 Ru8 -91.05(12)
O801 C801 Ru7 C701 -2.0(7)
Ru8 C801 Ru7 C701 179.6(3)
O801 C801 Ru7 C702 83.3(6)
Ru8 C801 Ru7 C702 -95.1(3)
O801 C801 Ru7 O10 -177.9(6)
Ru8 C801 Ru7 O10 3.7(2)
O801 C801 Ru7 N3 -99.2(6)
Ru8 C801 Ru7 N3 82.5(2)
O801 C801 Ru7 Ru9 -56.8(9)
Ru8 C801 Ru7 Ru9 124.8(4)
O801 C801 Ru7 Ru6 -140.2(6)
Ru8 C801 Ru7 Ru6 41.4(3)
O801 C801 Ru7 Ru8 178.4(8)
C602 Ru6 Ru7 C701 -2.6(4)
C601 Ru6 Ru7 C701 121.3(4)
O10 Ru6 Ru7 C701 -170.3(3)
N3 Ru6 Ru7 C701 -54.9(3)
Ru9 Ru6 Ru7 C701 41.6(3)
Ru2 Ru6 Ru7 C701 -136.5(3)
C602 Ru6 Ru7 C702 -120.6(4)
C601 Ru6 Ru7 C702 3.3(3)
O10 Ru6 Ru7 C702 71.8(3)
N3 Ru6 Ru7 C702 -172.8(3)
Ru9 Ru6 Ru7 C702 -76.4(2)
Ru2 Ru6 Ru7 C702 105.6(2)
C602 Ru6 Ru7 O10 167.6(3)
C601 Ru6 Ru7 O10 -68.4(3)
N3 Ru6 Ru7 O10 115.4(2)
Ru9 Ru6 Ru7 O10 -148.17(13)
Ru2 Ru6 Ru7 O10 33.81(13)
C602 Ru6 Ru7 N3 52.2(4)
C601 Ru6 Ru7 N3 176.2(3)
O10 Ru6 Ru7 N3 -115.4(2)
Ru9 Ru6 Ru7 N3 96.43(19)
Ru2 Ru6 Ru7 N3 -81.59(19)
C602 Ru6 Ru7 C801 112.9(3)
C601 Ru6 Ru7 C801 -123.2(3)
O10 Ru6 Ru7 C801 -54.7(2)
N3 Ru6 Ru7 C801 60.7(3)
Ru9 Ru6 Ru7 C801 157.10(18)
Ru2 Ru6 Ru7 C801 -20.92(18)
C602 Ru6 Ru7 Ru9 -44.2(3)
C601 Ru6 Ru7 Ru9 79.7(2)
O10 Ru6 Ru7 Ru9 148.17(13)
N3 Ru6 Ru7 Ru9 -96.43(19)
Ru2 Ru6 Ru7 Ru9 -178.02(2)
C602 Ru6 Ru7 Ru8 138.6(3)
C601 Ru6 Ru7 Ru8 -97.5(2)
O10 Ru6 Ru7 Ru8 -29.06(13)
N3 Ru6 Ru7 Ru8 86.34(19)
Ru9 Ru6 Ru7 Ru8 -177.23(2)
Ru2 Ru6 Ru7 Ru8 4.747(17)
Ru7 C801 Ru8 C802 173.2(3)
Ru7 C801 Ru8 Ru2 -56.3(3)
C1 N1 Ru8 C802 62.4(6)
Ru2 N1 Ru8 C802 -144.7(2)
Ru1 N1 Ru8 C802 -58.7(2)
C1 N1 Ru8 C801 -18.9(6)
Ru2 N1 Ru8 C801 134.0(2)
Ru1 N1 Ru8 C801 -139.9(2)
C1 N1 Ru8 N5 171.3(5)
Ru2 N1 Ru8 N5 -35.8(5)
Ru1 N1 Ru8 N5 50.2(5)
C1 N1 Ru8 O10 -120.8(6)
Ru2 N1 Ru8 O10 32.10(17)
Ru1 N1 Ru8 O10 118.12(15)
C1 N1 Ru8 O20 167.0(6)
Ru2 N1 Ru8 O20 -40.01(16)
Ru1 N1 Ru8 O20 46.02(14)
C1 N1 Ru8 Ru1 121.0(6)
Ru2 N1 Ru8 Ru1 -86.03(17)
C1 N1 Ru8 Ru7 -76.7(6)
Ru2 N1 Ru8 Ru7 76.20(15)
Ru1 N1 Ru8 Ru7 162.23(9)
C1 N1 Ru8 Ru4 -163.9(5)
Ru2 N1 Ru8 Ru4 -10.96(19)
Ru1 N1 Ru8 Ru4 75.07(14)
C1 N1 Ru8 Ru2 -152.9(7)
Ru1 N1 Ru8 Ru2 86.03(17)
C21 N5 Ru8 C802 14.1(4)
Ru4 N5 Ru8 C802 142.4(2)
C21 N5 Ru8 C801 95.3(4)
Ru4 N5 Ru8 C801 -136.4(2)
C21 N5 Ru8 N1 -94.6(5)
Ru4 N5 Ru8 N1 33.7(5)
C21 N5 Ru8 O10 -164.0(4)
Ru4 N5 Ru8 O10 -35.68(16)
C21 N5 Ru8 O20 -90.5(4)
Ru4 N5 Ru8 O20 37.82(15)
C21 N5 Ru8 Ru1 -56.7(4)
Ru4 N5 Ru8 Ru1 71.66(16)
C21 N5 Ru8 Ru7 149.8(4)
Ru4 N5 Ru8 Ru7 -81.92(14)
C21 N5 Ru8 Ru4 -128.3(5)
C21 N5 Ru8 Ru2 -119.8(4)
Ru4 N5 Ru8 Ru2 8.5(2)
Ru7 O10 Ru8 C801 4.2(2)
Ru6 O10 Ru8 C801 -71.6(3)
Ru4 O10 Ru8 C801 132.6(2)
Ru7 O10 Ru8 N1 110.92(15)
Ru6 O10 Ru8 N1 35.1(3)
Ru4 O10 Ru8 N1 -120.69(15)
Ru7 O10 Ru8 N5 -94.60(16)
Ru6 O10 Ru8 N5 -170.4(3)
Ru4 O10 Ru8 N5 33.79(16)
Ru7 O10 Ru8 O20 -175.75(15)
Ru6 O10 Ru8 O20 108.4(3)
Ru4 O10 Ru8 O20 -47.36(12)
Ru7 O10 Ru8 Ru1 154.65(6)
Ru6 O10 Ru8 Ru1 78.9(3)
Ru4 O10 Ru8 Ru1 -76.96(10)
Ru6 O10 Ru8 Ru7 -75.8(2)
Ru4 O10 Ru8 Ru7 128.39(16)
Ru7 O10 Ru8 Ru4 -128.39(16)
Ru6 O10 Ru8 Ru4 155.8(3)
Ru7 O10 Ru8 Ru2 136.59(14)
Ru6 O10 Ru8 Ru2 60.8(2)
Ru4 O10 Ru8 Ru2 -95.02(11)
Ru1 O20 Ru8 C802 42.9(2)
Ru5 O20 Ru8 C802 -47.0(3)
Ru4 O20 Ru8 C802 -128.6(2)
Ru2 O20 Ru8 C802 126.2(2)
Ru1 O20 Ru8 N1 -46.87(16)
Ru5 O20 Ru8 N1 -136.8(2)
Ru4 O20 Ru8 N1 141.66(18)
Ru2 O20 Ru8 N1 36.48(16)
Ru1 O20 Ru8 N5 135.11(17)
Ru5 O20 Ru8 N5 45.2(2)
Ru4 O20 Ru8 N5 -36.36(15)
Ru2 O20 Ru8 N5 -141.55(17)
Ru1 O20 Ru8 O10 -140.28(15)
Ru5 O20 Ru8 O10 129.8(2)
Ru4 O20 Ru8 O10 48.24(12)
Ru2 O20 Ru8 O10 -56.94(13)
Ru5 O20 Ru8 Ru1 -89.9(2)
Ru4 O20 Ru8 Ru1 -171.47(17)
Ru2 O20 Ru8 Ru1 83.34(12)
Ru1 O20 Ru8 Ru7 -143.78(6)
Ru5 O20 Ru8 Ru7 126.31(15)
Ru4 O20 Ru8 Ru7 44.75(13)
Ru2 O20 Ru8 Ru7 -60.44(13)
Ru1 O20 Ru8 Ru4 171.47(17)
Ru5 O20 Ru8 Ru4 81.57(18)
Ru2 O20 Ru8 Ru4 -105.19(15)
Ru1 O20 Ru8 Ru2 -83.34(12)
Ru5 O20 Ru8 Ru2 -173.2(3)
Ru4 O20 Ru8 Ru2 105.19(15)
C102 Ru1 Ru8 C802 40.0(3)
C101 Ru1 Ru8 C802 -73.5(4)
O20 Ru1 Ru8 C802 -135.8(2)
N1 Ru1 Ru8 C802 115.2(3)
Ru3 Ru1 Ru8 C802 138.8(2)
Ru2 Ru1 Ru8 C802 166.8(2)
Ru5 Ru1 Ru8 C802 -98.7(2)
C102 Ru1 Ru8 C801 -9.6(4)
C101 Ru1 Ru8 C801 -123.1(5)
O20 Ru1 Ru8 C801 174.6(3)
N1 Ru1 Ru8 C801 65.6(3)
Ru3 Ru1 Ru8 C801 89.2(3)
Ru2 Ru1 Ru8 C801 117.1(3)
Ru5 Ru1 Ru8 C801 -148.3(3)
C102 Ru1 Ru8 N1 -75.2(3)
C101 Ru1 Ru8 N1 171.3(4)
O20 Ru1 Ru8 N1 109.0(2)
Ru3 Ru1 Ru8 N1 23.62(17)
Ru2 Ru1 Ru8 N1 51.55(17)
Ru5 Ru1 Ru8 N1 146.09(17)
C102 Ru1 Ru8 N5 127.3(3)
C101 Ru1 Ru8 N5 13.8(4)
O20 Ru1 Ru8 N5 -48.49(18)
N1 Ru1 Ru8 N5 -157.5(2)
Ru3 Ru1 Ru8 N5 -133.92(14)
Ru2 Ru1 Ru8 N5 -105.98(14)
Ru5 Ru1 Ru8 N5 -11.44(14)
C102 Ru1 Ru8 O10 -144.1(3)
C101 Ru1 Ru8 O10 102.4(4)
O20 Ru1 Ru8 O10 40.13(16)
N1 Ru1 Ru8 O10 -68.9(2)
Ru3 Ru1 Ru8 O10 -45.30(10)
Ru2 Ru1 Ru8 O10 -17.36(10)
Ru5 Ru1 Ru8 O10 77.17(10)
C102 Ru1 Ru8 O20 175.8(3)
C101 Ru1 Ru8 O20 62.3(4)
N1 Ru1 Ru8 O20 -109.0(2)
Ru3 Ru1 Ru8 O20 -85.43(13)
Ru2 Ru1 Ru8 O20 -57.49(13)
Ru5 Ru1 Ru8 O20 37.04(13)
C102 Ru1 Ru8 Ru7 -108.8(3)
C101 Ru1 Ru8 Ru7 137.7(4)
O20 Ru1 Ru8 Ru7 75.46(13)
N1 Ru1 Ru8 Ru7 -33.59(18)
Ru3 Ru1 Ru8 Ru7 -9.97(5)
Ru2 Ru1 Ru8 Ru7 17.96(3)
Ru5 Ru1 Ru8 Ru7 112.50(3)
C102 Ru1 Ru8 Ru4 169.5(3)
C101 Ru1 Ru8 Ru4 56.0(4)
O20 Ru1 Ru8 Ru4 -6.24(13)
N1 Ru1 Ru8 Ru4 -115.28(17)
Ru3 Ru1 Ru8 Ru4 -91.66(2)
Ru2 Ru1 Ru8 Ru4 -63.729(15)
Ru5 Ru1 Ru8 Ru4 30.808(15)
C102 Ru1 Ru8 Ru2 -126.7(3)
C101 Ru1 Ru8 Ru2 119.8(4)
O20 Ru1 Ru8 Ru2 57.49(13)
N1 Ru1 Ru8 Ru2 -51.55(17)
Ru3 Ru1 Ru8 Ru2 -27.94(2)
Ru5 Ru1 Ru8 Ru2 94.538(16)
C701 Ru7 Ru8 C802 -10.1(4)
C702 Ru7 Ru8 C802 82.5(4)
O10 Ru7 Ru8 C802 175.4(3)
N3 Ru7 Ru8 C802 -106.2(3)
C801 Ru7 Ru8 C802 -9.7(4)
Ru9 Ru7 Ru8 C802 -159.5(3)
Ru6 Ru7 Ru8 C802 -155.1(3)
C701 Ru7 Ru8 C801 -0.5(3)
C702 Ru7 Ru8 C801 92.1(3)
O10 Ru7 Ru8 C801 -175.0(3)
N3 Ru7 Ru8 C801 -96.6(3)
Ru9 Ru7 Ru8 C801 -149.8(2)
Ru6 Ru7 Ru8 C801 -145.5(2)
C701 Ru7 Ru8 N1 100.6(3)
C702 Ru7 Ru8 N1 -166.8(2)
O10 Ru7 Ru8 N1 -73.93(18)
N3 Ru7 Ru8 N1 4.47(18)
C801 Ru7 Ru8 N1 101.0(3)
Ru9 Ru7 Ru8 N1 -48.76(13)
Ru6 Ru7 Ru8 N1 -44.43(13)
C701 Ru7 Ru8 N5 -104.7(3)
C702 Ru7 Ru8 N5 -12.1(2)
O10 Ru7 Ru8 N5 80.79(18)
N3 Ru7 Ru8 N5 159.19(18)
C801 Ru7 Ru8 N5 -104.2(3)
Ru9 Ru7 Ru8 N5 105.96(13)
Ru6 Ru7 Ru8 N5 110.29(12)
C701 Ru7 Ru8 O10 174.5(3)
C702 Ru7 Ru8 O10 -92.9(2)
N3 Ru7 Ru8 O10 78.40(18)
C801 Ru7 Ru8 O10 175.0(3)
Ru9 Ru7 Ru8 O10 25.18(13)
Ru6 Ru7 Ru8 O10 29.51(13)
C701 Ru7 Ru8 O20 179.1(3)
C702 Ru7 Ru8 O20 -88.3(2)
O10 Ru7 Ru8 O20 4.61(16)
N3 Ru7 Ru8 O20 83.01(16)
C801 Ru7 Ru8 O20 179.6(3)
Ru9 Ru7 Ru8 O20 29.78(11)
Ru6 Ru7 Ru8 O20 34.12(11)
C701 Ru7 Ru8 Ru1 125.5(3)
C702 Ru7 Ru8 Ru1 -141.88(19)
O10 Ru7 Ru8 Ru1 -48.99(13)
N3 Ru7 Ru8 Ru1 29.41(13)
C801 Ru7 Ru8 Ru1 126.0(2)
Ru9 Ru7 Ru8 Ru1 -23.82(6)
Ru6 Ru7 Ru8 Ru1 -19.49(4)
C701 Ru7 Ru8 Ru4 -149.6(3)
C702 Ru7 Ru8 Ru4 -57.00(19)
O10 Ru7 Ru8 Ru4 35.88(13)
N3 Ru7 Ru8 Ru4 114.28(13)
C801 Ru7 Ru8 Ru4 -149.1(2)
Ru9 Ru7 Ru8 Ru4 61.06(4)
Ru6 Ru7 Ru8 Ru4 65.390(16)
C701 Ru7 Ru8 Ru2 140.6(3)
C702 Ru7 Ru8 Ru2 -126.80(19)
O10 Ru7 Ru8 Ru2 -33.92(13)
N3 Ru7 Ru8 Ru2 44.49(13)
C801 Ru7 Ru8 Ru2 141.1(2)
Ru9 Ru7 Ru8 Ru2 -8.74(4)
Ru6 Ru7 Ru8 Ru2 -4.409(16)
C401 Ru4 Ru8 C802 -103.1(4)
C402 Ru4 Ru8 C802 125.3(4)
C403 Ru4 Ru8 C802 10.4(3)
N5 Ru4 Ru8 C802 -50.7(3)
O20 Ru4 Ru8 C802 73.8(3)
O10 Ru4 Ru8 C802 -179.6(3)
Ru5 Ru4 Ru8 C802 35.0(3)
C401 Ru4 Ru8 C801 8.6(3)
C402 Ru4 Ru8 C801 -123.0(4)
C403 Ru4 Ru8 C801 122.1(3)
N5 Ru4 Ru8 C801 60.9(3)
O20 Ru4 Ru8 C801 -174.5(3)
O10 Ru4 Ru8 C801 -68.0(3)
Ru5 Ru4 Ru8 C801 146.6(3)
C401 Ru4 Ru8 N1 143.5(3)
C402 Ru4 Ru8 N1 11.9(3)
C403 Ru4 Ru8 N1 -103.0(3)
N5 Ru4 Ru8 N1 -164.1(2)
O20 Ru4 Ru8 N1 -39.57(19)
O10 Ru4 Ru8 N1 66.96(19)
Ru5 Ru4 Ru8 N1 -78.42(14)
C401 Ru4 Ru8 N5 -52.3(3)
C402 Ru4 Ru8 N5 176.0(4)
C403 Ru4 Ru8 N5 61.2(3)
O20 Ru4 Ru8 N5 124.6(2)
O10 Ru4 Ru8 N5 -128.9(2)
Ru5 Ru4 Ru8 N5 85.7(2)
C401 Ru4 Ru8 O10 76.6(3)
C402 Ru4 Ru8 O10 -55.0(3)
C403 Ru4 Ru8 O10 -169.9(3)
N5 Ru4 Ru8 O10 128.9(2)
O20 Ru4 Ru8 O10 -106.53(18)
Ru5 Ru4 Ru8 O10 -145.39(13)
C401 Ru4 Ru8 O20 -176.9(3)
C402 Ru4 Ru8 O20 51.5(3)
C403 Ru4 Ru8 O20 -63.4(2)
N5 Ru4 Ru8 O20 -124.6(2)
O10 Ru4 Ru8 O20 106.53(18)
Ru5 Ru4 Ru8 O20 -38.85(13)
C401 Ru4 Ru8 Ru1 -170.7(2)
C402 Ru4 Ru8 Ru1 57.7(3)
C403 Ru4 Ru8 Ru1 -57.2(2)
N5 Ru4 Ru8 Ru1 -118.3(2)
O20 Ru4 Ru8 Ru1 6.23(13)
O10 Ru4 Ru8 Ru1 112.76(13)
Ru5 Ru4 Ru8 Ru1 -32.625(17)
C401 Ru4 Ru8 Ru7 41.7(2)
C402 Ru4 Ru8 Ru7 -90.0(3)
C403 Ru4 Ru8 Ru7 155.2(2)
N5 Ru4 Ru8 Ru7 94.0(2)
O20 Ru4 Ru8 Ru7 -141.44(13)
O10 Ru4 Ru8 Ru7 -34.91(13)
Ru5 Ru4 Ru8 Ru7 179.709(16)
C401 Ru4 Ru8 Ru2 135.9(2)
C402 Ru4 Ru8 Ru2 4.2(3)
C403 Ru4 Ru8 Ru2 -110.6(2)
N5 Ru4 Ru8 Ru2 -171.8(2)
O20 Ru4 Ru8 Ru2 -47.26(13)
O10 Ru4 Ru8 Ru2 59.28(13)
Ru5 Ru4 Ru8 Ru2 -86.108(16)
C201 Ru2 Ru8 C802 101.8(4)
C202 Ru2 Ru8 C802 -117.1(4)
N1 Ru2 Ru8 C802 45.7(3)
O20 Ru2 Ru8 C802 -74.9(3)
Ru3 Ru2 Ru8 C802 11.0(2)
Ru1 Ru2 Ru8 C802 -15.5(2)
Ru6 Ru2 Ru8 C802 159.2(2)
C201 Ru2 Ru8 C801 -9.7(4)
C202 Ru2 Ru8 C801 131.4(4)
N1 Ru2 Ru8 C801 -65.8(3)
O20 Ru2 Ru8 C801 173.6(3)
Ru3 Ru2 Ru8 C801 -100.5(3)
Ru1 Ru2 Ru8 C801 -127.0(3)
Ru6 Ru2 Ru8 C801 47.8(3)
C201 Ru2 Ru8 N1 56.1(3)
C202 Ru2 Ru8 N1 -162.8(4)
O20 Ru2 Ru8 N1 -120.5(2)
Ru3 Ru2 Ru8 N1 -34.68(19)
Ru1 Ru2 Ru8 N1 -61.19(19)
Ru6 Ru2 Ru8 N1 113.59(19)
C201 Ru2 Ru8 N5 -141.1(3)
C202 Ru2 Ru8 N5 0.0(4)
N1 Ru2 Ru8 N5 162.8(2)
O20 Ru2 Ru8 N5 42.2(2)
Ru3 Ru2 Ru8 N5 128.09(15)
Ru1 Ru2 Ru8 N5 101.58(15)
Ru6 Ru2 Ru8 N5 -83.65(15)
C201 Ru2 Ru8 O10 -83.0(3)
C202 Ru2 Ru8 O10 58.1(4)
N1 Ru2 Ru8 O10 -139.1(2)
O20 Ru2 Ru8 O10 100.34(17)
Ru3 Ru2 Ru8 O10 -173.81(11)
Ru1 Ru2 Ru8 O10 159.68(11)
Ru6 Ru2 Ru8 O10 -25.55(11)
C201 Ru2 Ru8 O20 176.6(3)
C202 Ru2 Ru8 O20 -42.3(4)
N1 Ru2 Ru8 O20 120.5(2)
Ru3 Ru2 Ru8 O20 85.84(14)
Ru1 Ru2 Ru8 O20 59.33(13)
Ru6 Ru2 Ru8 O20 -125.90(14)
C201 Ru2 Ru8 Ru1 117.3(3)
C202 Ru2 Ru8 Ru1 -101.6(4)
N1 Ru2 Ru8 Ru1 61.19(19)
O20 Ru2 Ru8 Ru1 -59.33(13)
Ru3 Ru2 Ru8 Ru1 26.509(19)
Ru6 Ru2 Ru8 Ru1 174.771(19)
C201 Ru2 Ru8 Ru7 -53.2(3)
C202 Ru2 Ru8 Ru7 87.9(4)
N1 Ru2 Ru8 Ru7 -109.30(19)
O20 Ru2 Ru8 Ru7 130.18(14)
Ru3 Ru2 Ru8 Ru7 -143.97(2)
Ru1 Ru2 Ru8 Ru7 -170.482(19)
Ru6 Ru2 Ru8 Ru7 4.288(15)
C201 Ru2 Ru8 Ru4 -134.8(3)
C202 Ru2 Ru8 Ru4 6.3(4)
N1 Ru2 Ru8 Ru4 169.12(19)
O20 Ru2 Ru8 Ru4 48.60(13)
Ru3 Ru2 Ru8 Ru4 134.45(2)
Ru1 Ru2 Ru8 Ru4 107.938(17)
Ru6 Ru2 Ru8 Ru4 -77.291(15)
C11 N4 Ru9 C903 12.0(12)
C15 N4 Ru9 C903 -162.0(9)
C11 N4 Ru9 C902 129.4(5)
C15 N4 Ru9 C902 -44.5(6)
C11 N4 Ru9 C901 -135.1(5)
C15 N4 Ru9 C901 51.0(6)
C11 N4 Ru9 Ru7 -34.2(4)
C15 N4 Ru9 Ru7 151.9(5)
C11 N4 Ru9 Ru6 29.1(4)
C15 N4 Ru9 Ru6 -144.8(5)
C701 Ru7 Ru9 C903 126.1(3)
C702 Ru7 Ru9 C903 40.8(3)
O10 Ru7 Ru9 C903 -59.7(2)
N3 Ru7 Ru9 C903 -134.4(2)
C801 Ru7 Ru9 C903 -178.8(5)
Ru6 Ru7 Ru9 C903 -83.4(2)
Ru8 Ru7 Ru9 C903 -78.3(2)
C701 Ru7 Ru9 C902 -153.5(8)
C702 Ru7 Ru9 C902 121.3(7)
O10 Ru7 Ru9 C902 20.8(7)
N3 Ru7 Ru9 C902 -53.9(7)
C801 Ru7 Ru9 C902 -98.3(9)
Ru6 Ru7 Ru9 C902 -2.9(7)
Ru8 Ru7 Ru9 C902 2.2(7)
C701 Ru7 Ru9 C901 33.5(4)
C702 Ru7 Ru9 C901 -51.8(3)
O10 Ru7 Ru9 C901 -152.2(3)
N3 Ru7 Ru9 C901 133.0(3)
C801 Ru7 Ru9 C901 88.7(5)
Ru6 Ru7 Ru9 C901 -176.0(3)
Ru8 Ru7 Ru9 C901 -170.9(3)
C701 Ru7 Ru9 N4 -64.3(3)
C702 Ru7 Ru9 N4 -149.6(2)
O10 Ru7 Ru9 N4 109.94(17)
N3 Ru7 Ru9 N4 35.18(19)
C801 Ru7 Ru9 N4 -9.2(5)
Ru6 Ru7 Ru9 N4 86.19(14)
Ru8 Ru7 Ru9 N4 91.25(14)
C701 Ru7 Ru9 Ru6 -150.5(2)
C702 Ru7 Ru9 Ru6 124.18(18)
O10 Ru7 Ru9 Ru6 23.75(10)
N3 Ru7 Ru9 Ru6 -51.00(13)
C801 Ru7 Ru9 Ru6 -95.4(5)
Ru8 Ru7 Ru9 Ru6 5.07(4)
C602 Ru6 Ru9 C903 -122.8(3)
C601 Ru6 Ru9 C903 -35.0(3)
O10 Ru6 Ru9 C903 64.7(2)
N3 Ru6 Ru9 C903 139.2(2)
Ru7 Ru6 Ru9 C903 88.2(2)
Ru2 Ru6 Ru9 C903 93.0(2)
C602 Ru6 Ru9 C902 -31.9(3)
C601 Ru6 Ru9 C902 55.9(3)
O10 Ru6 Ru9 C902 155.6(2)
N3 Ru6 Ru9 C902 -129.8(2)
Ru7 Ru6 Ru9 C902 179.2(2)
Ru2 Ru6 Ru9 C902 -176.1(2)
C602 Ru6 Ru9 C901 163.4(11)
C601 Ru6 Ru9 C901 -108.8(11)
O10 Ru6 Ru9 C901 -9.1(10)
N3 Ru6 Ru9 C901 65.5(10)
Ru7 Ru6 Ru9 C901 14.4(10)
Ru2 Ru6 Ru9 C901 19.2(10)
C602 Ru6 Ru9 N4 61.4(2)
C601 Ru6 Ru9 N4 149.2(2)
O10 Ru6 Ru9 N4 -111.07(16)
N3 Ru6 Ru9 N4 -36.49(19)
Ru7 Ru6 Ru9 N4 -87.53(13)
Ru2 Ru6 Ru9 N4 -82.76(14)
C602 Ru6 Ru9 Ru7 149.0(2)
C601 Ru6 Ru9 Ru7 -123.25(18)
O10 Ru6 Ru9 Ru7 -23.55(9)
N3 Ru6 Ru9 Ru7 51.04(13)
Ru2 Ru6 Ru9 Ru7 4.76(5)
